data_7037625
loop_
_publ_author_name
'Wang, Yongli'
'Guo, Wenzhen'
'Liu, Dongling'
'Yang, Ying'
'Zheng, Wenjun'

_publ_section_title
;
 1,2,4-Diazaphospholide complexes of yttrium(iii), dysprosium(iii),
 erbium(iii), and europium(ii,iii): synthesis, X-ray structural
 characterization, and EPR analysis.
;
_journal_issue 3
_journal_name_full 'Dalton transactions (Cambridge, England : 2003)'
_journal_page_first 899
_journal_page_last 903
_journal_paper_doi 10.1039/c5dt04285b
_journal_volume 45
_journal_year 2016
_chemical_absolute_configuration syn
_chemical_formula_moiety 'C70 H50 Eu K2 N10 P5, (C7 H8)'
_chemical_formula_sum 'C77 H58 Eu K2 N10 P5'
_chemical_formula_weight 1508.34
_chemical_name_systematic
; 
 ? 
;
_space_group_IT_number 19
_space_group_name_Hall 'P 2ac 2ab'
_symmetry_cell_setting orthorhombic
_symmetry_space_group_name_Hall 'P 2ac 2ab'
_symmetry_space_group_name_H-M 'P 21 21 21'
_atom_sites_solution_hydrogens geom
_atom_sites_solution_primary direct
_atom_sites_solution_secondary difmap
_audit_creation_method SHELXL-97
_audit_update_record
;
2015-12-02 deposited with the CCDC.
2015-12-04 downloaded from the CCDC.
;
_cell_angle_alpha 90.00
_cell_angle_beta 90.00
_cell_angle_gamma 90.00
_cell_formula_units_Z 4
_cell_length_a 17.4510(8)
_cell_length_b 21.6779(9)
_cell_length_c 22.1731(7)
_cell_measurement_reflns_used 12960
_cell_measurement_temperature 293(2)
_cell_measurement_theta_max 26.4160
_cell_measurement_theta_min 3.0320
_cell_volume 8388.1(6)
_computing_cell_refinement
;
CrysAlisPro, Agilent Technologies,
Version 1.171.37.33 (release 27-03-2014 CrysAlis171 .NET)
(compiled Mar 27 2014,17:12:48)
;
_computing_data_collection
;
CrysAlisPro, Agilent Technologies,
Version 1.171.37.33 (release 27-03-2014 CrysAlis171 .NET)
(compiled Mar 27 2014,17:12:48)
;
_computing_data_reduction
;
CrysAlisPro, Agilent Technologies,
Version 1.171.37.33 (release 27-03-2014 CrysAlis171 .NET)
(compiled Mar 27 2014,17:12:48)
;
_computing_molecular_graphics 'Bruker SHELXTL'
_computing_publication_material 'Bruker SHELXTL'
_computing_structure_refinement 'SHELXL-97 (Sheldrick, 1997)'
_computing_structure_solution 'SHELXS-97 (Sheldrick, 1990)'
_diffrn_ambient_temperature 293(2)
_diffrn_detector 'CCD plate'
_diffrn_detector_area_resol_mean 16.0251
_diffrn_detector_type Eos
_diffrn_measured_fraction_theta_full 0.998
_diffrn_measured_fraction_theta_max 0.998
_diffrn_measurement_device 'four-circle diffractometer'
_diffrn_measurement_device_type 'Xcalibur, Eos'
_diffrn_measurement_method '\w scans'
_diffrn_radiation_monochromator graphite
_diffrn_radiation_probe x-ray
_diffrn_radiation_type 'Mo K\a'
_diffrn_radiation_wavelength 0.71073
_diffrn_reflns_av_R_equivalents 0.0785
_diffrn_reflns_av_unetI/netI 0.1321
_diffrn_reflns_limit_h_max 21
_diffrn_reflns_limit_h_min -21
_diffrn_reflns_limit_k_max 27
_diffrn_reflns_limit_k_min -23
_diffrn_reflns_limit_l_max 27
_diffrn_reflns_limit_l_min -26
_diffrn_reflns_number 46049
_diffrn_reflns_theta_full 26.37
_diffrn_reflns_theta_max 26.37
_diffrn_reflns_theta_min 2.88
_diffrn_source 'Enhance (Mo) X-ray Source'
_diffrn_standards_decay_% none
_diffrn_standards_interval_count 1
_diffrn_standards_interval_time 151.0800
_diffrn_standards_number 50699
_exptl_absorpt_coefficient_mu 0.986
_exptl_absorpt_correction_T_max 1.00000
_exptl_absorpt_correction_T_min 0.40159
_exptl_absorpt_correction_type multi-scan
_exptl_absorpt_process_details
;
CrysAlisPro, Agilent Technologies,
Version 1.171.37.33 (release 27-03-2014 CrysAlis171 .NET)
(compiled Mar 27 2014,17:12:48)
Empirical absorption correction using spherical harmonics,
 implemented in SCALE3 ABSPACK scaling algorithm.
;
_exptl_crystal_colour colourless
_exptl_crystal_density_diffrn 1.194
_exptl_crystal_density_method 'not measured'
_exptl_crystal_description block
_exptl_crystal_F_000 3064
_exptl_crystal_size_max 0.25
_exptl_crystal_size_mid 0.14
_exptl_crystal_size_min 0.05
_refine_diff_density_max 2.381
_refine_diff_density_min -0.707
_refine_diff_density_rms 0.089
_refine_ls_abs_structure_details 'Flack H D (1983), Acta Cryst. A39, 876-881'
_refine_ls_abs_structure_Flack -0.007(13)
_refine_ls_extinction_method none
_refine_ls_goodness_of_fit_ref 0.979
_refine_ls_hydrogen_treatment constr
_refine_ls_matrix_type full
_refine_ls_number_parameters 845
_refine_ls_number_reflns 17091
_refine_ls_number_restraints 114
_refine_ls_restrained_S_all 0.999
_refine_ls_R_factor_all 0.1198
_refine_ls_R_factor_gt 0.0724
_refine_ls_shift/su_max 0.001
_refine_ls_shift/su_mean 0.000
_refine_ls_structure_factor_coef Fsqd
_refine_ls_weighting_details 'calc w=1/[\s^2^(Fo^2^)+(0.0747P)^2^+0.0000P] where P=(Fo^2^+2Fc^2^)/3'
_refine_ls_weighting_scheme calc
_refine_ls_wR_factor_gt 0.1539
_refine_ls_wR_factor_ref 0.1793
_reflns_number_gt 10225
_reflns_number_total 17091
_reflns_threshold_expression >2sigma(I)
_cod_data_source_file c5dt04285b2.cif
_cod_data_source_block compound8
_cod_depositor_comments 'Adding full bibliography for 7037620--7037625.cif.'
_cod_database_code 7037625

loop_
_symmetry_equiv_pos_as_xyz
'x, y, z'
'-x+1/2, -y, z+1/2'
'-x, y+1/2, -z+1/2'
'x+1/2, -y+1/2, -z'

loop_
_atom_site_label
_atom_site_type_symbol
_atom_site_fract_x
_atom_site_fract_y
_atom_site_fract_z
_atom_site_U_iso_or_equiv
_atom_site_adp_type
_atom_site_occupancy
_atom_site_symmetry_multiplicity
_atom_site_calc_flag
_atom_site_refinement_flags
C1 C -0.0698(6) -0.0190(6) -0.0417(4) 0.081(3) Uani 1 1 d .
H1 H -0.0554 -0.0599 -0.0469 0.097 Uiso 1 1 calc R
C2 C -0.1145(8) 0.0085(8) -0.0848(5) 0.108(4) Uani 1 1 d .
H2 H -0.1308 -0.0142 -0.1180 0.129 Uiso 1 1 calc R
C3 C -0.1356(7) 0.0694(9) -0.0793(6) 0.118(5) Uani 1 1 d .
H3 H -0.1632 0.0889 -0.1096 0.141 Uiso 1 1 calc R
C4 C -0.1150(6) 0.1005(6) -0.0282(5) 0.101(4) Uani 1 1 d .
H4 H -0.1321 0.1407 -0.0220 0.121 Uiso 1 1 calc R
C5 C -0.0681(6) 0.0719(5) 0.0150(5) 0.075(3) Uani 1 1 d .
H5 H -0.0520 0.0941 0.0486 0.090 Uiso 1 1 calc R
C6 C -0.0459(5) 0.0119(5) 0.0085(4) 0.068(3) Uani 1 1 d .
C7 C 0.0018(5) -0.0212(4) 0.0532(3) 0.053(2) Uani 1 1 d .
C8 C 0.0708(5) -0.0843(5) 0.1249(3) 0.056(2) Uani 1 1 d .
C9 C 0.1085(5) -0.1276(4) 0.1665(3) 0.056(2) Uani 1 1 d .
C10 C 0.1660(6) -0.1106(5) 0.2090(4) 0.072(3) Uani 1 1 d .
H10 H 0.1831 -0.0700 0.2107 0.086 Uiso 1 1 calc R
C11 C 0.1966(7) -0.1542(6) 0.2477(5) 0.093(4) Uani 1 1 d .
H11 H 0.2281 -0.1416 0.2792 0.112 Uiso 1 1 calc R
C12 C 0.1807(8) -0.2164(6) 0.2400(6) 0.099(4) Uani 1 1 d .
H12 H 0.2062 -0.2458 0.2630 0.118 Uiso 1 1 calc R
C13 C 0.1231(8) -0.2352(6) 0.1952(7) 0.122(5) Uani 1 1 d .
H13 H 0.1294 -0.2757 0.1763 0.146 Uiso 1 1 calc R
C14 C 0.0918(7) -0.1912(5) 0.1626(5) 0.086(3) Uani 1 1 d .
H14 H 0.0714 -0.2047 0.1236 0.103 Uiso 1 1 calc R
C15 C -0.0628(7) -0.0747(6) 0.3545(5) 0.094(4) Uani 1 1 d .
H15 H -0.0407 -0.0672 0.3945 0.112 Uiso 1 1 calc R
C16 C -0.1337(8) -0.1036(6) 0.3501(7) 0.109(5) Uani 1 1 d .
H16 H -0.1615 -0.1133 0.3873 0.130 Uiso 1 1 calc R
C17 C -0.1700(8) -0.1082(8) 0.2987(7) 0.123(6) Uani 1 1 d .
H17 H -0.2240 -0.1206 0.2979 0.147 Uiso 1 1 calc R
C18 C -0.1332(7) -0.0887(6) 0.2453(6) 0.103(4) Uani 1 1 d .
H18 H -0.1618 -0.0888 0.2072 0.124 Uiso 1 1 calc R
C19 C -0.0621(7) -0.0605(5) 0.2478(5) 0.078(3) Uani 1 1 d .
H19 H -0.0397 -0.0440 0.2106 0.094 Uiso 1 1 calc R
C20 C -0.0244(7) -0.0510(4) 0.3024(4) 0.072(3) Uani 1 1 d .
C21 C 0.0504(6) -0.0227(4) 0.3050(4) 0.062(2) Uani 1 1 d .
C22 C 0.1781(6) 0.0140(4) 0.3220(4) 0.063(2) Uani 1 1 d .
C23 C 0.2565(6) 0.0339(5) 0.3366(3) 0.065(3) Uani 1 1 d .
C24 C 0.2983(7) 0.0023(5) 0.3810(4) 0.085(3) Uani 1 1 d .
H24 H 0.2994 -0.0422 0.3734 0.102 Uiso 1 1 calc R
C25 C 0.3698(7) 0.0247(6) 0.3960(5) 0.093(4) Uani 1 1 d .
H25 H 0.4073 -0.0089 0.3940 0.112 Uiso 1 1 calc R
C26 C 0.4024(8) 0.0798(8) 0.3694(6) 0.131(5) Uani 1 1 d .
H26 H 0.4498 0.0955 0.3810 0.158 Uiso 1 1 calc R
C27 C 0.3578(7) 0.1071(6) 0.3259(6) 0.106(4) Uani 1 1 d .
H27 H 0.3769 0.1414 0.3057 0.127 Uiso 1 1 calc R
C28 C 0.2886(6) 0.0864(5) 0.3113(4) 0.075(3) Uani 1 1 d .
H28 H 0.2604 0.1081 0.2827 0.091 Uiso 1 1 calc R
C29 C 0.4433(7) 0.0541(8) 0.1736(7) 0.136(3) Uani 1 1 d U
H29 H 0.4584 0.0876 0.1503 0.163 Uiso 1 1 calc R
C30 C 0.4965(9) 0.0255(9) 0.2153(6) 0.144(3) Uani 1 1 d U
H30 H 0.5462 0.0408 0.2180 0.173 Uiso 1 1 calc R
C31 C 0.4768(9) -0.0208(9) 0.2490(8) 0.141(3) Uani 1 1 d U
H31 H 0.5120 -0.0393 0.2748 0.170 Uiso 1 1 calc R
C32 C 0.4063(8) -0.0408(8) 0.2458(6) 0.135(3) Uani 1 1 d U
H32 H 0.3909 -0.0721 0.2717 0.162 Uiso 1 1 calc R
C33 C 0.3527(8) -0.0169(8) 0.2047(6) 0.125(3) Uani 1 1 d U
H33 H 0.3041 -0.0343 0.2020 0.150 Uiso 1 1 calc R
C34 C 0.3715(7) 0.0315(8) 0.1691(6) 0.122(3) Uani 1 1 d U
C35 C 0.3176(5) 0.0570(5) 0.1250(4) 0.070(3) Uani 1 1 d .
C36 C 0.2441(5) 0.1031(4) 0.0441(4) 0.063(3) Uani 1 1 d .
C37 C 0.2060(5) 0.1288(4) -0.0102(3) 0.057(2) Uani 1 1 d .
C38 C 0.1281(6) 0.1217(5) -0.0185(4) 0.073(3) Uani 1 1 d .
H38 H 0.0984 0.1009 0.0098 0.087 Uiso 1 1 calc R
C39 C 0.0951(7) 0.1467(6) -0.0705(4) 0.093(4) Uani 1 1 d .
H39 H 0.0422 0.1446 -0.0754 0.112 Uiso 1 1 calc R
C40 C 0.1357(10) 0.1726(7) -0.1119(6) 0.126(6) Uani 1 1 d .
H40 H 0.1133 0.1844 -0.1482 0.151 Uiso 1 1 calc R
C41 C 0.2136(9) 0.1826(6) -0.1017(5) 0.097(4) Uani 1 1 d .
H41 H 0.2416 0.2058 -0.1292 0.117 Uiso 1 1 calc R
C42 C 0.2487(6) 0.1598(5) -0.0535(4) 0.071(3) Uani 1 1 d .
H42 H 0.3013 0.1646 -0.0488 0.086 Uiso 1 1 calc R
C43 C -0.2307(8) 0.1306(8) 0.1588(6) 0.127(3) Uani 1 1 d U
H43 H -0.2390 0.1602 0.1293 0.152 Uiso 1 1 calc R
C44 C -0.2924(9) 0.0941(9) 0.1834(7) 0.161(3) Uani 1 1 d U
H44 H -0.3413 0.0956 0.1666 0.193 Uiso 1 1 calc R
C45 C -0.2762(9) 0.0554(8) 0.2343(6) 0.133(3) Uani 1 1 d U
H45 H -0.3145 0.0296 0.2489 0.159 Uiso 1 1 calc R
C46 C -0.2070(8) 0.0554(7) 0.2619(7) 0.127(3) Uani 1 1 d U
H46 H -0.1999 0.0343 0.2979 0.152 Uiso 1 1 calc R
C47 C -0.1466(7) 0.0873(8) 0.2356(6) 0.118(3) Uani 1 1 d U
H47 H -0.0990 0.0874 0.2543 0.141 Uiso 1 1 calc R
C48 C -0.1562(7) 0.1187(7) 0.1823(6) 0.111(3) Uani 1 1 d U
C49 C -0.0914(6) 0.1520(5) 0.1531(4) 0.070(3) Uani 1 1 d .
C50 C -0.0004(7) 0.2155(5) 0.0970(4) 0.074(3) Uani 1 1 d .
C51 C 0.0482(7) 0.2552(5) 0.0616(5) 0.083(3) Uani 1 1 d .
C52 C 0.0176(11) 0.2943(7) 0.0224(6) 0.127(6) Uani 1 1 d .
H52 H -0.0351 0.2959 0.0166 0.152 Uiso 1 1 calc R
C53 C 0.0698(17) 0.3350(10) -0.0119(9) 0.165(9) Uani 1 1 d .
H53 H 0.0495 0.3655 -0.0367 0.198 Uiso 1 1 calc R
C54 C 0.1430(14) 0.3287(9) -0.0076(8) 0.147(9) Uani 1 1 d .
H54 H 0.1746 0.3530 -0.0316 0.176 Uiso 1 1 calc R
C55 C 0.1731(10) 0.2904(6) 0.0283(6) 0.117(5) Uani 1 1 d .
H55 H 0.2261 0.2873 0.0309 0.140 Uiso 1 1 calc R
C56 C 0.1252(8) 0.2516(5) 0.0654(4) 0.089(4) Uani 1 1 d .
H56 H 0.1476 0.2239 0.0922 0.107 Uiso 1 1 calc R
C57 C 0.3329(6) 0.2874(4) 0.2387(4) 0.143(7) Uani 1 1 d G
H57 H 0.3202 0.3040 0.2761 0.171 Uiso 1 1 calc R
C58 C 0.3997(5) 0.3059(4) 0.2097(6) 0.161(8) Uani 1 1 d G
H58 H 0.4316 0.3349 0.2277 0.193 Uiso 1 1 calc R
C59 C 0.4187(5) 0.2810(5) 0.1539(6) 0.161(8) Uani 1 1 d G
H59 H 0.4634 0.2934 0.1345 0.193 Uiso 1 1 calc R
C60 C 0.3709(7) 0.2377(5) 0.1271(4) 0.137(6) Uani 1 1 d G
H60 H 0.3837 0.2211 0.0897 0.164 Uiso 1 1 calc R
C61 C 0.3041(6) 0.2192(4) 0.1560(4) 0.127(5) Uani 1 1 d G
H61 H 0.2722 0.1902 0.1381 0.152 Uiso 1 1 calc R
C62 C 0.2851(4) 0.2440(4) 0.2118(4) 0.094(4) Uani 1 1 d G
C63 C 0.2158(7) 0.2221(5) 0.2446(5) 0.082(3) Uani 1 1 d .
C64 C 0.1102(7) 0.1952(4) 0.3095(3) 0.071(3) Uani 1 1 d .
C65 C 0.0508(7) 0.1786(6) 0.3563(4) 0.080(4) Uani 1 1 d .
C66 C 0.0458(7) 0.2151(7) 0.4074(4) 0.099(4) Uani 1 1 d .
H66 H 0.0765 0.2496 0.4136 0.119 Uiso 1 1 calc R
C67 C -0.0096(11) 0.1956(10) 0.4490(5) 0.139(8) Uani 1 1 d .
H67 H -0.0115 0.2167 0.4856 0.167 Uiso 1 1 calc R
C68 C -0.0604(12) 0.1497(10) 0.4415(9) 0.152(9) Uani 1 1 d .
H68 H -0.0983 0.1408 0.4697 0.182 Uiso 1 1 calc R
C69 C -0.0524(9) 0.1180(7) 0.3910(6) 0.123(6) Uani 1 1 d .
H69 H -0.0861 0.0856 0.3837 0.148 Uiso 1 1 calc R
C70 C 0.0024(8) 0.1302(6) 0.3490(5) 0.099(4) Uani 1 1 d .
H70 H 0.0068 0.1052 0.3151 0.118 Uiso 1 1 calc R
C71 C 0.2324(10) 0.1726(8) 0.5654(8) 0.141(3) Uani 1 1 d U
H71 H 0.2572 0.1996 0.5950 0.170 Uiso 1 1 calc R
C72 C 0.1755(11) 0.1338(8) 0.5816(8) 0.142(3) Uani 1 1 d U
H72 H 0.1636 0.1323 0.6247 0.170 Uiso 1 1 calc R
C73 C 0.1324(10) 0.0988(8) 0.5465(7) 0.142(3) Uani 1 1 d U
H73 H 0.0872 0.0766 0.5611 0.171 Uiso 1 1 calc R
C74 C 0.1518(10) 0.1029(8) 0.4860(7) 0.139(3) Uani 1 1 d U
H74 H 0.1197 0.0799 0.4575 0.167 Uiso 1 1 calc R
C75 C 0.2127(10) 0.1392(8) 0.4611(8) 0.137(3) Uani 1 1 d U
H75 H 0.2192 0.1441 0.4175 0.164 Uiso 1 1 calc R
C76 C 0.2532(11) 0.1749(8) 0.5021(8) 0.144(3) Uani 1 1 d U
C77 C 0.3163(10) 0.2094(8) 0.4718(7) 0.157(4) Uani 1 1 d U
H77A H 0.3566 0.1814 0.4612 0.235 Uiso 1 1 calc R
H77B H 0.3358 0.2404 0.4986 0.235 Uiso 1 1 calc R
H77C H 0.2969 0.2288 0.4359 0.235 Uiso 1 1 calc R
Eu1 Eu 0.10732(2) 0.08339(2) 0.176207(16) 0.04759(13) Uani 1 1 d .
K1 K 0.30191(16) 0.03529(13) 0.53468(12) 0.0932(8) Uani 1 1 d .
K2 K 0.03102(18) 0.28572(13) 0.21527(12) 0.0995(9) Uani 1 1 d .
N1 N 0.2032(4) 0.0897(3) 0.0937(3) 0.0559(17) Uani 1 1 d .
N2 N 0.2417(4) 0.0647(4) 0.1402(3) 0.065(2) Uani 1 1 d .
N3 N -0.0197(4) 0.1342(4) 0.1610(3) 0.0551(18) Uani 1 1 d .
N4 N 0.0309(4) 0.1672(4) 0.1291(3) 0.0593(19) Uani 1 1 d .
N5 N 0.0445(4) 0.0122(4) 0.0929(3) 0.0562(19) Uani 1 1 d .
N6 N 0.0838(4) -0.0219(4) 0.1334(3) 0.0551(18) Uani 1 1 d .
N7 N 0.0727(4) 0.0146(3) 0.2625(3) 0.0523(19) Uani 1 1 d .
N8 N 0.1447(4) 0.0363(3) 0.2713(3) 0.0576(19) Uani 1 1 d .
N9 N 0.1706(5) 0.1807(3) 0.2193(3) 0.0579(19) Uani 1 1 d .
N10 N 0.1089(5) 0.1657(3) 0.2557(3) 0.0615(18) Uani 1 1 d .
P1 P 0.00878(16) -0.09994(12) 0.06641(11) 0.0694(7) Uani 1 1 d .
P2 P 0.34060(14) 0.08239(17) 0.05197(12) 0.0795(8) Uani 1 1 d .
P3 P 0.1183(2) -0.03572(14) 0.36321(10) 0.0798(9) Uani 1 1 d .
P4 P -0.0998(2) 0.21875(16) 0.10625(13) 0.0940(10) Uani 1 1 d .
P5 P 0.1870(2) 0.24713(14) 0.31742(13) 0.0888(9) Uani 1 1 d .

loop_
_atom_site_aniso_label
_atom_site_aniso_U_11
_atom_site_aniso_U_22
_atom_site_aniso_U_33
_atom_site_aniso_U_23
_atom_site_aniso_U_13
_atom_site_aniso_U_12
C1 0.058(6) 0.121(10) 0.065(6) -0.011(6) 0.000(5) 0.001(6)
C2 0.111(11) 0.145(13) 0.067(6) 0.004(8) -0.037(7) 0.009(10)
C3 0.089(9) 0.177(17) 0.087(8) 0.032(10) -0.030(7) 0.013(10)
C4 0.078(8) 0.124(11) 0.101(8) 0.008(7) -0.032(7) 0.023(8)
C5 0.066(6) 0.068(8) 0.091(7) 0.010(6) 0.004(5) 0.020(5)
C6 0.056(6) 0.099(9) 0.048(5) -0.010(5) 0.000(4) -0.009(5)
C7 0.043(5) 0.065(6) 0.051(4) 0.005(4) -0.016(4) -0.005(4)
C8 0.059(5) 0.052(6) 0.058(4) -0.010(5) 0.003(4) -0.005(5)
C9 0.053(5) 0.054(5) 0.062(5) -0.002(4) 0.003(5) 0.001(4)
C10 0.074(7) 0.065(7) 0.076(6) -0.002(5) -0.011(5) 0.005(5)
C11 0.117(10) 0.071(8) 0.093(7) -0.009(6) -0.059(7) 0.021(7)
C12 0.097(10) 0.079(10) 0.120(9) 0.029(8) 0.007(8) 0.020(7)
C13 0.107(11) 0.089(10) 0.169(13) 0.069(9) 0.010(10) 0.040(8)
C14 0.095(9) 0.065(7) 0.099(7) -0.001(6) -0.015(7) -0.023(6)
C15 0.105(9) 0.100(10) 0.076(6) 0.020(7) 0.008(6) -0.030(8)
C16 0.126(12) 0.081(10) 0.118(10) 0.025(8) 0.061(9) -0.013(8)
C17 0.082(9) 0.177(17) 0.109(10) -0.013(10) 0.019(9) -0.022(9)
C18 0.110(10) 0.092(9) 0.107(8) 0.003(8) 0.009(7) -0.032(8)
C19 0.095(8) 0.056(7) 0.084(7) -0.010(5) 0.003(6) -0.002(6)
C20 0.106(9) 0.041(6) 0.069(6) 0.004(5) 0.012(6) -0.019(5)
C21 0.075(6) 0.049(6) 0.060(5) 0.005(4) 0.002(5) -0.001(5)
C22 0.093(7) 0.045(5) 0.050(4) -0.011(5) 0.002(5) 0.005(5)
C23 0.082(7) 0.068(7) 0.046(5) 0.001(4) -0.019(5) 0.007(5)
C24 0.107(9) 0.074(8) 0.075(6) -0.004(6) -0.047(6) 0.016(7)
C25 0.091(9) 0.089(9) 0.099(8) 0.004(7) -0.043(7) 0.006(7)
C26 0.113(11) 0.154(14) 0.128(10) 0.007(11) -0.058(9) -0.052(12)
C27 0.093(9) 0.086(9) 0.139(10) 0.058(8) -0.025(8) -0.018(7)
C28 0.095(8) 0.046(6) 0.085(6) 0.012(5) -0.026(6) -0.001(6)
C29 0.073(5) 0.196(8) 0.138(6) 0.036(6) -0.012(5) 0.005(5)
C30 0.083(5) 0.202(8) 0.147(6) 0.038(6) -0.014(5) 0.007(6)
C31 0.087(5) 0.195(8) 0.142(6) 0.032(6) -0.015(5) 0.018(6)
C32 0.086(5) 0.186(8) 0.132(6) 0.025(5) -0.011(5) 0.024(6)
C33 0.075(5) 0.179(8) 0.123(6) 0.023(5) -0.014(5) 0.021(5)
C34 0.061(5) 0.181(8) 0.123(6) 0.027(5) -0.012(5) 0.011(5)
C35 0.049(6) 0.080(8) 0.082(6) 0.000(5) 0.012(5) 0.006(5)
C36 0.045(5) 0.081(8) 0.062(5) -0.014(5) 0.025(4) -0.011(4)
C37 0.055(6) 0.069(7) 0.046(4) 0.011(4) 0.004(4) -0.004(5)
C38 0.076(8) 0.072(7) 0.070(6) 0.007(5) 0.013(5) 0.007(5)
C39 0.071(8) 0.139(12) 0.071(6) 0.010(7) 0.013(6) 0.013(7)
C40 0.140(15) 0.161(15) 0.076(8) 0.031(8) 0.030(9) 0.019(11)
C41 0.111(11) 0.107(11) 0.074(7) 0.020(7) 0.028(8) 0.001(8)
C42 0.070(7) 0.095(9) 0.049(5) -0.002(5) 0.011(5) -0.005(6)
C43 0.080(5) 0.187(7) 0.114(6) -0.001(5) 0.005(5) -0.007(5)
C44 0.090(5) 0.266(8) 0.127(6) 0.005(6) 0.010(5) -0.005(6)
C45 0.090(5) 0.174(8) 0.134(6) 0.005(6) 0.013(5) -0.001(5)
C46 0.083(5) 0.167(7) 0.131(6) 0.001(5) 0.016(5) 0.012(5)
C47 0.073(5) 0.162(7) 0.119(5) -0.004(5) 0.016(5) 0.013(5)
C48 0.065(5) 0.167(7) 0.103(5) -0.011(5) 0.015(5) 0.009(5)
C49 0.061(7) 0.081(7) 0.067(5) -0.023(5) -0.025(5) 0.000(5)
C50 0.093(8) 0.057(7) 0.071(6) -0.005(5) -0.025(6) 0.026(6)
C51 0.089(9) 0.059(8) 0.101(8) -0.004(7) 0.000(7) 0.006(6)
C52 0.199(17) 0.092(11) 0.089(8) 0.026(8) -0.034(10) 0.009(11)
C53 0.27(3) 0.107(15) 0.112(13) 0.028(10) 0.008(18) 0.053(19)
C54 0.23(2) 0.087(13) 0.122(14) 0.033(10) 0.095(17) 0.029(15)
C55 0.164(14) 0.063(9) 0.123(10) 0.005(8) 0.037(10) 0.020(9)
C56 0.144(12) 0.048(6) 0.074(6) 0.004(5) 0.032(7) 0.005(7)
C57 0.136(14) 0.147(15) 0.145(12) 0.045(11) -0.052(11) -0.086(12)
C58 0.154(18) 0.116(13) 0.213(18) 0.031(14) -0.090(17) -0.056(13)
C59 0.097(12) 0.18(2) 0.211(18) 0.100(15) -0.007(13) -0.055(12)
C60 0.142(15) 0.105(12) 0.163(13) 0.011(10) 0.023(11) -0.044(11)
C61 0.109(12) 0.122(13) 0.150(12) 0.006(11) 0.024(10) -0.022(9)
C62 0.096(9) 0.067(8) 0.118(9) 0.016(7) -0.047(7) -0.035(7)
C63 0.100(9) 0.051(7) 0.095(7) 0.009(6) -0.034(6) -0.030(6)
C64 0.103(8) 0.058(6) 0.052(5) -0.012(4) -0.031(6) 0.023(6)
C65 0.110(10) 0.096(9) 0.034(5) -0.001(5) -0.004(5) 0.038(8)
C66 0.106(10) 0.130(12) 0.061(6) -0.006(7) -0.009(7) 0.028(8)
C67 0.165(17) 0.20(2) 0.047(6) 0.003(9) 0.026(9) 0.108(15)
C68 0.135(16) 0.18(2) 0.137(15) 0.074(15) 0.064(13) 0.043(14)
C69 0.156(14) 0.102(11) 0.111(10) 0.031(9) 0.077(10) 0.036(10)
C70 0.130(11) 0.076(9) 0.091(8) -0.021(7) 0.034(8) -0.006(8)
C71 0.151(8) 0.134(8) 0.139(6) 0.003(6) -0.023(6) 0.046(6)
C72 0.152(8) 0.138(8) 0.137(7) 0.007(6) -0.014(6) 0.050(6)
C73 0.151(8) 0.136(8) 0.139(7) 0.010(6) -0.014(6) 0.050(6)
C74 0.150(8) 0.132(8) 0.136(6) 0.011(6) -0.024(6) 0.050(6)
C75 0.148(8) 0.129(8) 0.134(7) 0.013(6) -0.025(6) 0.048(6)
C76 0.152(8) 0.133(7) 0.148(7) 0.011(5) -0.019(6) 0.040(6)
C77 0.160(9) 0.142(8) 0.168(8) 0.010(7) -0.017(7) 0.037(7)
Eu1 0.0496(2) 0.0483(2) 0.04495(19) 0.0015(2) 0.00187(19) 0.0001(2)
K1 0.0944(19) 0.0766(19) 0.1085(17) 0.0171(15) -0.0393(16) 0.0003(14)
K2 0.114(2) 0.086(2) 0.0983(17) -0.0047(15) -0.0253(16) 0.0109(16)
N1 0.047(4) 0.049(5) 0.071(4) 0.003(4) 0.015(3) 0.004(4)
N2 0.053(5) 0.085(7) 0.057(4) 0.012(4) -0.010(4) -0.005(4)
N3 0.055(5) 0.066(5) 0.044(4) 0.008(3) -0.004(3) 0.011(4)
N4 0.063(5) 0.061(5) 0.054(4) 0.004(4) -0.002(4) 0.014(4)
N5 0.043(4) 0.065(5) 0.061(4) 0.009(4) 0.010(3) 0.018(4)
N6 0.040(4) 0.065(5) 0.060(4) 0.002(4) -0.008(3) 0.002(3)
N7 0.073(5) 0.053(5) 0.032(3) 0.003(3) -0.003(3) -0.023(4)
N8 0.071(5) 0.058(5) 0.044(4) 0.009(3) -0.011(4) -0.003(4)
N9 0.073(5) 0.049(5) 0.052(4) 0.016(3) -0.006(4) -0.006(4)
N10 0.077(5) 0.046(4) 0.061(4) -0.005(3) -0.009(5) 0.000(5)
P1 0.0768(18) 0.063(2) 0.0683(14) -0.0110(12) -0.0148(14) -0.0071(13)
P2 0.0538(15) 0.100(2) 0.0841(16) 0.0089(18) 0.0189(13) 0.0003(17)
P3 0.112(2) 0.074(2) 0.0536(13) 0.0176(12) -0.0063(16) 0.0002(18)
P4 0.087(2) 0.102(3) 0.0924(18) -0.0077(17) -0.0155(18) 0.043(2)
P5 0.120(3) 0.0643(19) 0.0824(17) -0.0175(16) -0.0306(19) -0.0026(17)

loop_
_atom_type_symbol
_atom_type_description
_atom_type_scat_dispersion_real
_atom_type_scat_dispersion_imag
_atom_type_scat_source
C C 0.0033 0.0016 'International Tables Vol C Tables 4.2.6.8 and 6.1.1.4'
H H 0.0000 0.0000 'International Tables Vol C Tables 4.2.6.8 and 6.1.1.4'
N N 0.0061 0.0033 'International Tables Vol C Tables 4.2.6.8 and 6.1.1.4'
P P 0.1023 0.0942 'International Tables Vol C Tables 4.2.6.8 and 6.1.1.4'
Eu Eu -0.1578 3.6682 'International Tables Vol C Tables 4.2.6.8 and 6.1.1.4'
K K 0.2009 0.2494 'International Tables Vol C Tables 4.2.6.8 and 6.1.1.4'

loop_
_geom_angle_atom_site_label_1
_geom_angle_atom_site_label_2
_geom_angle_atom_site_label_3
_geom_angle
_geom_angle_site_symmetry_1
_geom_angle_site_symmetry_3
C6 C1 C2 122.0(12) . .
C6 C1 H1 119.0 . .
C2 C1 H1 119.0 . .
C1 C2 C3 120.5(12) . .
C1 C2 H2 119.7 . .
C3 C2 H2 119.7 . .
C4 C3 C2 118.6(12) . .
C4 C3 H3 120.7 . .
C2 C3 H3 120.7 . .
C3 C4 C5 120.0(13) . .
C3 C4 H4 120.0 . .
C5 C4 H4 120.0 . .
C6 C5 C4 120.9(11) . .
C6 C5 H5 119.5 . .
C4 C5 H5 119.5 . .
C1 C6 C5 117.9(10) . .
C1 C6 C7 118.8(10) . .
C5 C6 C7 123.3(9) . .
N5 C7 C6 119.0(8) . .
N5 C7 P1 112.1(6) . .
C6 C7 P1 128.9(7) . .
N5 C7 K1 65.3(4) . 2_554
C6 C7 K1 121.3(5) . 2_554
P1 C7 K1 82.2(3) . 2_554
N6 C8 C9 117.7(7) . .
N6 C8 P1 113.4(7) . .
C9 C8 P1 128.8(7) . .
N6 C8 K1 69.1(4) . 2_554
C9 C8 K1 107.2(5) . 2_554
P1 C8 K1 91.8(3) . 2_554
C14 C9 C10 116.0(9) . .
C14 C9 C8 119.5(9) . .
C10 C9 C8 124.3(8) . .
C11 C10 C9 120.3(10) . .
C11 C10 H10 119.8 . .
C9 C10 H10 119.8 . .
C10 C11 C12 120.8(10) . .
C10 C11 H11 119.6 . .
C12 C11 H11 119.6 . .
C11 C12 C13 119.2(11) . .
C11 C12 H12 120.4 . .
C13 C12 H12 120.4 . .
C14 C13 C12 117.0(14) . .
C14 C13 K2 83.9(8) . 3_545
C12 C13 K2 96.3(8) . 3_545
C14 C13 H13 117.5 . .
C12 C13 H13 117.5 . .
K2 C13 H13 117.5 3_545 .
C13 C14 C9 126.1(12) . .
C13 C14 K2 74.0(7) . 3_545
C9 C14 K2 102.6(6) . 3_545
C13 C14 H14 114.8 . .
C9 C14 H14 114.8 . .
K2 C14 H14 114.8 3_545 .
C16 C15 C20 121.3(11) . .
C16 C15 K2 73.5(8) . 3_545
C20 C15 K2 82.9(6) . 3_545
C16 C15 H15 119.2 . .
C20 C15 H15 119.2 . .
K2 C15 H15 119.2 3_545 .
C17 C16 C15 121.9(12) . .
C17 C16 K2 80.0(10) . 3_545
C15 C16 K2 82.9(8) . 3_545
C17 C16 H16 118.5 . .
C15 C16 H16 118.5 . .
K2 C16 H16 118.5 3_545 .
C16 C17 C18 119.2(13) . .
C16 C17 K2 77.5(10) . 3_545
C18 C17 K2 78.4(9) . 3_545
C16 C17 H17 120.2 . .
C18 C17 H17 120.2 . .
K2 C17 H17 120.2 3_545 .
C19 C18 C17 120.4(12) . .
C19 C18 K2 82.7(7) . 3_545
C17 C18 K2 77.4(9) . 3_545
C19 C18 H18 119.4 . .
C17 C18 H18 119.4 . .
K2 C18 H18 119.4 3_545 .
C18 C19 C20 121.6(11) . .
C18 C19 K2 74.1(7) . 3_545
C20 C19 K2 82.2(6) . 3_545
C18 C19 H19 119.1 . .
C20 C19 H19 119.1 . .
K2 C19 H19 119.1 3_545 .
C19 C20 C15 115.4(10) . .
C19 C20 C21 121.7(9) . .
C15 C20 C21 122.9(10) . .
N7 C21 C20 120.4(8) . .
N7 C21 P3 115.2(7) . .
C20 C21 P3 124.4(7) . .
N8 C22 C23 118.6(8) . .
N8 C22 P3 113.2(7) . .
C23 C22 P3 128.2(7) . .
C28 C23 C24 118.2(10) . .
C28 C23 C22 121.9(8) . .
C24 C23 C22 119.7(10) . .
C25 C24 C23 117.9(11) . .
C25 C24 K1 71.1(6) . .
C23 C24 K1 126.5(7) . .
C25 C24 H24 111.7 . .
C23 C24 H24 111.7 . .
K1 C24 H24 111.7 . .
C24 C25 C26 123.2(10) . .
C24 C25 K1 85.7(7) . .
C26 C25 K1 117.5(9) . .
C24 C25 H25 109.4 . .
C26 C25 H25 109.4 . .
K1 C25 H25 109.4 . .
C27 C26 C25 114.7(11) . .
C27 C26 H26 122.7 . .
C25 C26 H26 122.7 . .
C28 C27 C26 122.8(11) . .
C28 C27 H27 118.6 . .
C26 C27 H27 118.6 . .
C27 C28 C23 123.1(10) . .
C27 C28 H28 118.4 . .
C23 C28 H28 118.4 . .
C34 C29 C30 119.2(15) . .
C34 C29 H29 120.4 . .
C30 C29 H29 120.4 . .
C31 C30 C29 121.8(16) . .
C31 C30 H30 119.1 . .
C29 C30 H30 119.1 . .
C30 C31 C32 118.3(17) . .
C30 C31 H31 120.8 . .
C32 C31 H31 120.8 . .
C31 C32 C33 122.7(17) . .
C31 C32 H32 118.6 . .
C33 C32 H32 118.6 . .
C34 C33 C32 120.2(15) . .
C34 C33 H33 119.9 . .
C32 C33 H33 119.9 . .
C29 C34 C33 117.6(13) . .
C29 C34 C35 120.6(14) . .
C33 C34 C35 121.7(12) . .
N2 C35 C34 120.0(9) . .
N2 C35 P2 114.1(7) . .
C34 C35 P2 125.9(8) . .
N2 C35 K1 68.8(5) . 2_554
C34 C35 K1 123.1(8) . 2_554
P2 C35 K1 77.8(3) . 2_554
N1 C36 C37 120.4(7) . .
N1 C36 P2 112.0(7) . .
C37 C36 P2 127.5(6) . .
N1 C36 K1 73.1(5) . 2_554
C37 C36 K1 101.0(5) . 2_554
P2 C36 K1 90.4(4) . 2_554
C38 C37 C42 119.3(9) . .
C38 C37 C36 120.5(8) . .
C42 C37 C36 120.1(8) . .
C37 C38 C39 118.2(9) . .
C37 C38 H38 120.9 . .
C39 C38 H38 120.9 . .
C40 C39 C38 122.0(12) . .
C40 C39 H39 119.0 . .
C38 C39 H39 119.0 . .
C39 C40 C41 119.2(13) . .
C39 C40 H40 120.4 . .
C41 C40 H40 120.4 . .
C42 C41 C40 121.5(12) . .
C42 C41 H41 119.2 . .
C40 C41 H41 119.2 . .
C41 C42 C37 119.3(10) . .
C41 C42 H42 120.3 . .
C37 C42 H42 120.3 . .
C48 C43 C44 116.4(15) . .
C48 C43 H43 121.8 . .
C44 C43 H43 121.8 . .
C45 C44 C43 118.0(15) . .
C45 C44 H44 121.0 . .
C43 C44 H44 121.0 . .
C46 C45 C44 122.1(16) . .
C46 C45 H45 119.0 . .
C44 C45 H45 119.0 . .
C45 C46 C47 119.2(15) . .
C45 C46 H46 120.4 . .
C47 C46 H46 120.4 . .
C48 C47 C46 121.0(13) . .
C48 C47 H47 119.5 . .
C46 C47 H47 119.5 . .
C47 C48 C43 121.1(13) . .
C47 C48 C49 121.4(11) . .
C43 C48 C49 116.5(13) . .
N3 C49 C48 121.3(10) . .
N3 C49 P4 113.0(8) . .
C48 C49 P4 125.6(9) . .
N4 C50 C51 120.1(10) . .
N4 C50 P4 111.3(8) . .
C51 C50 P4 128.6(8) . .
N4 C50 K2 82.3(5) . .
C51 C50 K2 93.7(7) . .
P4 C50 K2 93.3(4) . .
C52 C51 C56 118.6(14) . .
C52 C51 C50 120.1(13) . .
C56 C51 C50 121.2(11) . .
C52 C51 K2 119.0(9) . .
C56 C51 K2 92.0(7) . .
C50 C51 K2 62.0(6) . .
C51 C52 C53 118.1(17) . .
C51 C52 H52 121.0 . .
C53 C52 H52 121.0 . .
C54 C53 C52 121(2) . .
C54 C53 H53 119.7 . .
C52 C53 H53 119.7 . .
C55 C54 C53 122(2) . .
C55 C54 H54 119.1 . .
C53 C54 H54 119.1 . .
C54 C55 C56 120.2(17) . .
C54 C55 H55 119.9 . .
C56 C55 H55 119.9 . .
C51 C56 C55 120.5(13) . .
C51 C56 H56 119.8 . .
C55 C56 H56 119.8 . .
C58 C57 C62 120.0 . .
C58 C57 H57 120.0 . .
C62 C57 H57 120.0 . .
C57 C58 C59 120.0 . .
C57 C58 H58 120.0 . .
C59 C58 H58 120.0 . .
C60 C59 C58 120.0 . .
C60 C59 H59 120.0 . .
C58 C59 H59 120.0 . .
C59 C60 C61 120.0 . .
C59 C60 H60 120.0 . .
C61 C60 H60 120.0 . .
C62 C61 C60 120.0 . .
C62 C61 H61 120.0 . .
C60 C61 H61 120.0 . .
C61 C62 C57 120.0 . .
C61 C62 C63 120.3(8) . .
C57 C62 C63 119.6(8) . .
N9 C63 C62 119.7(9) . .
N9 C63 P5 115.2(8) . .
C62 C63 P5 125.2(7) . .
N10 C64 C65 118.8(10) . .
N10 C64 P5 113.8(8) . .
C65 C64 P5 127.3(7) . .
N10 C64 K2 72.9(4) . .
C65 C64 K2 107.5(6) . .
P5 C64 K2 90.1(4) . .
C70 C65 C66 120.0(12) . .
C70 C65 C64 122.0(9) . .
C66 C65 C64 118.0(12) . .
C65 C66 C67 114.2(14) . .
C65 C66 H66 122.9 . .
C67 C66 H66 122.9 . .
C68 C67 C66 126.7(16) . .
C68 C67 H67 116.7 . .
C66 C67 H67 116.7 . .
C69 C68 C67 114.9(16) . .
C69 C68 H68 122.6 . .
C67 C68 H68 122.6 . .
C68 C69 C70 123.6(17) . .
C68 C69 H69 118.2 . .
C70 C69 H69 118.2 . .
C65 C70 C69 120.5(12) . .
C65 C70 H70 119.8 . .
C69 C70 H70 119.8 . .
C72 C71 C76 118(2) . .
C72 C71 K1 76.3(11) . .
C76 C71 K1 74.8(9) . .
C72 C71 H71 121.2 . .
C76 C71 H71 121.2 . .
K1 C71 H71 121.2 . .
C73 C72 C71 128(2) . .
C73 C72 K1 79.6(10) . .
C71 C72 K1 79.9(11) . .
C73 C72 H72 115.9 . .
C71 C72 H72 115.9 . .
K1 C72 H72 115.9 . .
C72 C73 C74 113(2) . .
C72 C73 K1 77.0(10) . .
C74 C73 K1 74.3(9) . .
C72 C73 H73 123.1 . .
C74 C73 H73 123.1 . .
K1 C73 H73 123.1 . .
C73 C74 C75 126.0(18) . .
C73 C74 K1 81.0(9) . .
C75 C74 K1 76.9(9) . .
C73 C74 H74 117.0 . .
C75 C74 H74 117.0 . .
K1 C74 H74 117.0 . .
C76 C75 C74 115.6(18) . .
C76 C75 K1 79.0(9) . .
C74 C75 K1 77.2(9) . .
C76 C75 H75 121.8 . .
C74 C75 H75 121.8 . .
K1 C75 H75 121.8 . .
C75 C76 C71 119(2) . .
C75 C76 C77 111.1(18) . .
C71 C76 C77 130(2) . .
C75 C76 K1 76.0(10) . .
C71 C76 K1 79.5(10) . .
C77 C76 K1 112.2(11) . .
C76 C77 H77A 109.5 . .
C76 C77 H77B 109.5 . .
H77A C77 H77B 109.5 . .
C76 C77 H77C 109.5 . .
H77A C77 H77C 109.5 . .
H77B C77 H77C 109.5 . .
N8 Eu1 N1 118.8(2) . .
N8 Eu1 N4 144.6(2) . .
N1 Eu1 N4 90.7(2) . .
N8 Eu1 N3 122.7(2) . .
N1 Eu1 N3 118.3(2) . .
N4 Eu1 N3 31.2(2) . .
N8 Eu1 N7 31.9(2) . .
N1 Eu1 N7 139.5(2) . .
N4 Eu1 N7 128.9(3) . .
N3 Eu1 N7 98.7(2) . .
N8 Eu1 N6 89.4(2) . .
N1 Eu1 N6 83.2(2) . .
N4 Eu1 N6 114.8(2) . .
N3 Eu1 N6 101.8(2) . .
N7 Eu1 N6 72.9(2) . .
N8 Eu1 N10 71.8(2) . .
N1 Eu1 N10 118.1(3) . .
N4 Eu1 N10 77.3(2) . .
N3 Eu1 N10 77.9(2) . .
N7 Eu1 N10 83.7(2) . .
N6 Eu1 N10 156.3(2) . .
N8 Eu1 N2 87.6(2) . .
N1 Eu1 N2 31.3(2) . .
N4 Eu1 N2 119.1(2) . .
N3 Eu1 N2 149.0(2) . .
N7 Eu1 N2 111.9(2) . .
N6 Eu1 N2 83.4(2) . .
N10 Eu1 N2 109.1(3) . .
N8 Eu1 N9 84.7(2) . .
N1 Eu1 N9 86.5(2) . .
N4 Eu1 N9 77.6(2) . .
N3 Eu1 N9 94.0(2) . .
N7 Eu1 N9 108.1(2) . .
N6 Eu1 N9 163.8(2) . .
N10 Eu1 N9 31.6(2) . .
N2 Eu1 N9 81.3(3) . .
N8 Eu1 N5 118.1(2) . .
N1 Eu1 N5 78.3(2) . .
N4 Eu1 N5 84.9(2) . .
N3 Eu1 N5 78.2(2) . .
N7 Eu1 N5 95.0(2) . .
N6 Eu1 N5 30.3(2) . .
N10 Eu1 N5 155.6(2) . .
N2 Eu1 N5 94.1(2) . .
N9 Eu1 N5 156.6(2) . .
N8 Eu1 K1 106.19(18) . 2_554
N1 Eu1 K1 42.00(17) . 2_554
N4 Eu1 K1 108.95(16) . 2_554
N3 Eu1 K1 119.06(15) . 2_554
N7 Eu1 K1 106.67(17) . 2_554
N6 Eu1 K1 41.30(15) . 2_554
N10 Eu1 K1 157.3(2) . 2_554
N2 Eu1 K1 48.40(17) . 2_554
N9 Eu1 K1 126.67(18) . 2_554
N5 Eu1 K1 45.81(14) . 2_554
N8 Eu1 K2 108.10(18) . .
N1 Eu1 K2 106.09(18) . .
N4 Eu1 K2 40.25(17) . .
N3 Eu1 K2 50.01(18) . .
N7 Eu1 K2 110.48(17) . .
N6 Eu1 K2 151.66(15) . .
N10 Eu1 K2 37.22(17) . .
N2 Eu1 K2 118.51(19) . .
N9 Eu1 K2 43.99(18) . .
N5 Eu1 K2 124.05(15) . .
K1 Eu1 K2 142.45(5) 2_554 .
N6 K1 N1 67.17(19) 2 2
N6 K1 C36 91.7(2) 2 2
N1 K1 C36 25.28(17) 2 2
N6 K1 N5 25.30(16) 2 2
N1 K1 N5 63.4(2) 2 2
C36 K1 N5 82.9(2) 2 2
N6 K1 C8 25.8(2) 2 2
N1 K1 C8 92.7(2) 2 2
C36 K1 C8 117.5(2) 2 2
N5 K1 C8 41.8(2) 2 2
N6 K1 C75 140.6(4) 2 .
N1 K1 C75 147.6(4) 2 .
C36 K1 C75 126.1(4) 2 .
N5 K1 C75 149.0(4) 2 .
C8 K1 C75 115.4(4) 2 .
N6 K1 C74 147.6(3) 2 .
N1 K1 C74 122.4(4) 2 .
C36 K1 C74 104.7(4) 2 .
N5 K1 C74 171.2(4) 2 .
C8 K1 C74 129.4(4) 2 .
C75 K1 C74 26.0(4) . .
N6 K1 C76 115.6(4) 2 .
N1 K1 C76 159.1(4) 2 .
C36 K1 C76 148.4(4) 2 .
N5 K1 C76 128.5(4) 2 .
C8 K1 C76 90.6(4) 2 .
C75 K1 C76 25.0(4) . .
C74 K1 C76 43.7(5) . .
N6 K1 C72 106.5(4) 2 .
N1 K1 C72 115.7(4) 2 .
C36 K1 C72 116.0(4) 2 .
N5 K1 C72 131.6(4) 2 .
C8 K1 C72 93.1(4) 2 .
C75 K1 C72 50.7(4) . .
C74 K1 C72 41.1(4) . .
C76 K1 C72 43.5(5) . .
N6 K1 C73 126.0(3) 2 .
N1 K1 C73 108.5(3) 2 .
C36 K1 C73 99.6(4) 2 .
N5 K1 C73 150.9(3) 2 .
C8 K1 C73 116.2(4) 2 .
C75 K1 C73 45.7(4) . .
C74 K1 C73 24.7(3) . .
C76 K1 C73 52.0(5) . .
C72 K1 C73 23.4(4) . .
N6 K1 N2 64.26(19) 2 2
N1 K1 N2 24.21(17) 2 2
C36 K1 N2 41.9(2) 2 2
N5 K1 N2 71.8(2) 2 2
C8 K1 N2 86.2(2) 2 2
C75 K1 N2 136.0(4) . 2
C74 K1 N2 110.8(4) . 2
C76 K1 N2 136.0(4) . 2
C72 K1 N2 92.8(4) . 2
C73 K1 N2 90.7(3) . 2
N6 K1 C71 100.6(3) 2 .
N1 K1 C71 135.6(4) 2 .
C36 K1 C71 139.8(4) 2 .
N5 K1 C71 121.7(4) 2 .
C8 K1 C71 79.9(4) 2 .
C75 K1 C71 44.4(4) . .
C74 K1 C71 49.5(5) . .
C76 K1 C71 25.7(4) . .
C72 K1 C71 23.9(4) . .
C73 K1 C71 43.0(4) . .
N2 K1 C71 111.4(4) 2 .
N10 K2 C50 84.7(2) . .
N10 K2 C64 24.93(18) . .
C50 K2 C64 109.3(2) . .
N10 K2 N4 59.61(18) . .
C50 K2 N4 25.2(2) . .
C64 K2 N4 84.1(2) . .
N10 K2 C16 120.0(3) . 3
C50 K2 C16 94.7(3) . 3
C64 K2 C16 119.8(4) . 3
N4 K2 C16 108.6(3) . 3
N10 K2 N9 24.52(18) . .
C50 K2 N9 79.3(2) . .
C64 K2 N9 40.9(2) . .
N4 K2 N9 57.90(19) . .
C16 K2 N9 96.3(3) 3 .
N10 K2 C17 106.7(3) . 3
C50 K2 C17 112.9(4) . 3
C64 K2 C17 99.8(3) . 3
N4 K2 C17 119.7(3) . 3
C16 K2 C17 22.5(3) 3 3
N9 K2 C17 86.7(3) . 3
N10 K2 C18 112.0(3) . 3
C50 K2 C18 135.6(3) . 3
C64 K2 C18 95.6(3) . 3
N4 K2 C18 143.5(3) . 3
C16 K2 C18 41.0(3) 3 3
N9 K2 C18 99.1(3) . 3
C17 K2 C18 24.2(3) 3 3
N10 K2 C13 93.9(3) . 3
C50 K2 C13 107.0(3) . 3
C64 K2 C13 82.9(4) . 3
N4 K2 C13 104.0(3) . 3
C16 K2 C13 141.5(3) 3 3
N9 K2 C13 118.4(3) . 3
C17 K2 C13 136.3(3) 3 3
C18 K2 C13 112.2(3) 3 3
N10 K2 C15 143.6(3) . 3
C50 K2 C15 94.6(3) . 3
C64 K2 C15 140.1(3) . 3
N4 K2 C15 115.9(2) . 3
C16 K2 C15 23.6(3) 3 3
N9 K2 C15 119.6(2) . 3
C17 K2 C15 40.5(3) 3 3
C18 K2 C15 47.3(3) 3 3
C13 K2 C15 120.7(3) 3 3
N10 K2 C19 132.5(2) . 3
C50 K2 C19 134.6(3) . 3
C64 K2 C19 111.6(3) . 3
N4 K2 C19 155.6(2) . 3
C16 K2 C19 47.7(3) 3 3
N9 K2 C19 122.3(3) . 3
C17 K2 C19 41.6(3) 3 3
C18 K2 C19 23.3(3) 3 3
C13 K2 C19 96.6(3) 3 3
C15 K2 C19 40.4(3) 3 3
N10 K2 C51 94.9(2) . .
C50 K2 C51 24.4(3) . .
C64 K2 C51 119.2(3) . .
N4 K2 C51 42.6(2) . .
C16 K2 C51 70.4(3) 3 .
N9 K2 C51 80.4(2) . .
C17 K2 C51 88.7(3) 3 .
C18 K2 C51 111.2(3) 3 .
C13 K2 C51 128.2(3) 3 .
C15 K2 C51 73.4(3) 3 .
C19 K2 C51 113.6(3) 3 .
C36 N1 N2 116.7(7) . .
C36 N1 Eu1 166.8(6) . .
N2 N1 Eu1 75.5(4) . .
C36 N1 K1 81.6(5) . 2_554
N2 N1 K1 89.2(5) . 2_554
Eu1 N1 K1 104.5(2) . 2_554
N1 N2 C35 109.9(7) . .
N1 N2 Eu1 73.3(4) . .
C35 N2 Eu1 175.0(6) . .
N1 N2 K1 66.6(4) . 2_554
C35 N2 K1 88.2(5) . 2_554
Eu1 N2 K1 96.7(2) . 2_554
C49 N3 N4 113.5(7) . .
C49 N3 Eu1 170.8(7) . .
N4 N3 Eu1 73.9(4) . .
N3 N4 C50 114.7(8) . .
N3 N4 Eu1 75.0(4) . .
C50 N4 Eu1 170.1(7) . .
N3 N4 K2 96.6(5) . .
C50 N4 K2 72.5(5) . .
Eu1 N4 K2 109.6(2) . .
N6 N5 C7 114.6(7) . .
N6 N5 Eu1 69.2(4) . .
C7 N5 Eu1 171.3(6) . .
N6 N5 K1 70.2(4) . 2_554
C7 N5 K1 91.6(5) . 2_554
Eu1 N5 K1 97.1(2) . 2_554
N5 N6 C8 111.2(7) . .
N5 N6 Eu1 80.6(5) . .
C8 N6 Eu1 165.6(5) . .
N5 N6 K1 84.5(4) . 2_554
C8 N6 K1 85.1(5) . 2_554
Eu1 N6 K1 104.9(2) . 2_554
C21 N7 N8 112.8(7) . .
C21 N7 Eu1 175.7(6) . .
N8 N7 Eu1 71.3(4) . .
N7 N8 C22 113.3(7) . .
N7 N8 Eu1 76.8(4) . .
C22 N8 Eu1 169.7(7) . .
C63 N9 N10 112.1(8) . .
C63 N9 Eu1 167.0(7) . .
N10 N9 Eu1 71.9(4) . .
C63 N9 K2 89.1(6) . .
N10 N9 K2 66.9(4) . .
Eu1 N9 K2 103.7(3) . .
C64 N10 N9 113.0(8) . .
C64 N10 Eu1 162.8(6) . .
N9 N10 Eu1 76.5(4) . .
C64 N10 K2 82.2(5) . .
N9 N10 K2 88.6(4) . .
Eu1 N10 K2 113.2(2) . .
C8 P1 C7 88.7(4) . .
C8 P1 K1 60.1(3) . 2_554
C7 P1 K1 69.8(3) . 2_554
C36 P2 C35 87.3(4) . .
C36 P2 K1 60.3(3) . 2_554
C35 P2 K1 73.6(3) . 2_554
C22 P3 C21 85.4(4) . .
C50 P4 C49 87.3(5) . .
C50 P4 K2 58.0(3) . .
C49 P4 K2 83.4(3) . .
C64 P5 C63 85.9(4) . .
C64 P5 K2 61.0(3) . .
C63 P5 K2 73.5(4) . .

loop_
_geom_bond_atom_site_label_1
_geom_bond_atom_site_label_2
_geom_bond_distance
_geom_bond_site_symmetry_2
C1 C6 1.364(12) .
C1 C2 1.369(15) .
C1 H1 0.9300 .
C2 C3 1.375(18) .
C2 H2 0.9300 .
C3 C4 1.366(17) .
C3 H3 0.9300 .
C4 C5 1.405(13) .
C4 H4 0.9300 .
C5 C6 1.365(14) .
C5 H5 0.9300 .
C6 C7 1.480(12) .
C7 N5 1.361(11) .
C7 P1 1.737(10) .
C7 K1 3.464(9) 2_554
C8 N6 1.385(11) .
C8 C9 1.470(12) .
C8 P1 1.723(8) .
C8 K1 3.173(9) 2_554
C9 C14 1.412(12) .
C9 C10 1.426(12) .
C10 C11 1.383(13) .
C10 H10 0.9300 .
C11 C12 1.387(15) .
C11 H11 0.9300 .
C12 C13 1.472(18) .
C12 H12 0.9300 .
C13 C14 1.315(14) .
C13 K2 3.374(13) 3_545
C13 H13 0.9800 .
C14 K2 3.490(11) 3_545
C14 H14 0.9800 .
C15 C16 1.391(17) .
C15 C20 1.432(13) .
C15 K2 3.445(13) 3_545
C15 H15 0.9800 .
C16 C17 1.306(17) .
C16 K2 3.328(13) 3_545
C16 H16 0.9800 .
C17 C18 1.412(17) .
C17 K2 3.357(16) 3_545
C17 H17 0.9800 .
C18 C19 1.384(15) .
C18 K2 3.369(14) 3_545
C18 H18 0.9800 .
C19 C20 1.393(14) .
C19 K2 3.475(11) 3_545
C19 H19 0.9800 .
C20 C21 1.444(13) .
C21 N7 1.302(10) .
C21 P3 1.776(10) .
C22 N8 1.356(11) .
C22 C23 1.470(13) .
C22 P3 1.757(10) .
C23 C28 1.387(13) .
C23 C24 1.404(12) .
C24 C25 1.378(15) .
C24 K1 3.482(10) .
C24 H24 0.9800 .
C25 C26 1.449(17) .
C25 K1 3.303(12) .
C25 H25 0.9800 .
C26 C27 1.374(16) .
C26 H26 0.9300 .
C27 C28 1.328(14) .
C27 H27 0.9300 .
C28 H28 0.9300 .
C29 C34 1.348(18) .
C29 C30 1.449(18) .
C29 H29 0.9300 .
C30 C31 1.30(2) .
C30 H30 0.9300 .
C31 C32 1.307(19) .
C31 H31 0.9300 .
C32 C33 1.404(17) .
C32 H32 0.9300 .
C33 C34 1.354(19) .
C33 H33 0.9300 .
C34 C35 1.465(15) .
C35 N2 1.377(11) .
C35 P2 1.757(10) .
C35 K1 3.516(10) 2_554
C36 N1 1.344(9) .
C36 C37 1.484(12) .
C36 P2 1.751(9) .
C36 K1 3.112(10) 2_554
C37 C38 1.380(13) .
C37 C42 1.390(12) .
C38 C39 1.399(14) .
C38 H38 0.9300 .
C39 C40 1.287(15) .
C39 H39 0.9300 .
C40 C41 1.396(18) .
C40 H40 0.9300 .
C41 C42 1.326(14) .
C41 H41 0.9300 .
C42 H42 0.9300 .
C43 C48 1.423(17) .
C43 C44 1.443(19) .
C43 H43 0.9300 .
C44 C45 1.44(2) .
C44 H44 0.9300 .
C45 C46 1.354(18) .
C45 H45 0.9300 .
C46 C47 1.387(18) .
C46 H46 0.9300 .
C47 C48 1.373(18) .
C47 H47 0.9300 .
C48 C49 1.491(16) .
C49 N3 1.321(11) .
C49 P4 1.788(11) .
C50 N4 1.377(11) .
C50 C51 1.441(15) .
C50 P4 1.749(12) .
C50 K2 3.081(10) .
C51 C52 1.328(16) .
C51 C56 1.348(15) .
C51 K2 3.483(12) .
C52 C53 1.48(3) .
C52 H52 0.9300 .
C53 C54 1.29(3) .
C53 H53 0.9300 .
C54 C55 1.26(2) .
C54 H54 0.9300 .
C55 C56 1.444(16) .
C55 H55 0.9300 .
C56 H56 0.9300 .
C57 C58 1.3900 .
C57 C62 1.3900 .
C57 H57 0.9300 .
C58 C59 1.3900 .
C58 H58 0.9300 .
C59 C60 1.3900 .
C59 H59 0.9300 .
C60 C61 1.3900 .
C60 H60 0.9300 .
C61 C62 1.3900 .
C61 H61 0.9300 .
C62 C63 1.488(13) .
C63 N9 1.320(11) .
C63 P5 1.776(12) .
C64 N10 1.354(9) .
C64 C65 1.510(15) .
C64 P5 1.759(12) .
C64 K2 3.181(9) .
C65 C70 1.357(16) .
C65 C66 1.386(14) .
C66 C67 1.40(2) .
C66 H66 0.9300 .
C67 C68 1.34(2) .
C67 H67 0.9300 .
C68 C69 1.32(2) .
C68 H68 0.9300 .
C69 C70 1.361(16) .
C69 H69 0.9300 .
C70 H70 0.9300 .
C71 C72 1.35(2) .
C71 C76 1.45(2) .
C71 K1 3.285(16) .
C71 H71 0.9800 .
C72 C73 1.32(2) .
C72 K1 3.242(16) .
C72 H72 0.9800 .
C73 C74 1.39(2) .
C73 K1 3.273(15) .
C73 H73 0.9800 .
C74 C75 1.43(2) .
C74 K1 3.191(15) .
C74 H74 0.9800 .
C75 C76 1.39(2) .
C75 K1 3.187(14) .
C75 H75 0.9800 .
C76 C77 1.49(2) .
C76 K1 3.225(17) .
C77 H77A 0.9600 .
C77 H77B 0.9600 .
C77 H77C 0.9600 .
Eu1 N8 2.431(6) .
Eu1 N1 2.482(6) .
Eu1 N4 2.484(7) .
Eu1 N3 2.497(7) .
Eu1 N7 2.499(6) .
Eu1 N6 2.506(8) .
Eu1 N10 2.508(7) .
Eu1 N2 2.509(8) .
Eu1 N9 2.566(7) .
Eu1 N5 2.645(8) .
Eu1 K1 4.356(2) 2_554
Eu1 K2 4.665(3) .
K1 N6 2.976(7) 2
K1 N1 3.011(8) 2
K1 C36 3.112(10) 2
K1 N5 3.148(7) 2
K1 C8 3.173(9) 2
K1 N2 3.280(8) 2
K2 N10 3.069(8) .
K2 N4 3.200(8) .
K2 C16 3.328(13) 3
K2 N9 3.335(8) .
K2 C17 3.357(16) 3
K2 C18 3.369(14) 3
K2 C13 3.374(13) 3
K2 C15 3.444(13) 3
K2 C19 3.475(11) 3
N1 N2 1.345(9) .
N1 K1 3.011(8) 2_554
N2 K1 3.280(8) 2_554
N3 N4 1.339(9) .
N5 N6 1.351(9) .
N5 K1 3.148(7) 2_554
N6 K1 2.976(7) 2_554
N7 N8 1.355(9) .
N9 N10 1.384(10) .
P1 K1 3.657(4) 2_554
P2 K1 3.583(4) 2_554

loop_
_geom_torsion_atom_site_label_1
_geom_torsion_atom_site_label_2
_geom_torsion_atom_site_label_3
_geom_torsion_atom_site_label_4
_geom_torsion
_geom_torsion_site_symmetry_1
_geom_torsion_site_symmetry_4
C6 C1 C2 C3 1(2) . .
C1 C2 C3 C4 -4(2) . .
C2 C3 C4 C5 5(2) . .
C3 C4 C5 C6 -3.6(18) . .
C2 C1 C6 C5 0.2(16) . .
C2 C1 C6 C7 179.5(10) . .
C4 C5 C6 C1 0.9(15) . .
C4 C5 C6 C7 -178.4(9) . .
C1 C6 C7 N5 160.4(8) . .
C5 C6 C7 N5 -20.3(13) . .
C1 C6 C7 P1 -23.3(13) . .
C5 C6 C7 P1 156.0(8) . .
C1 C6 C7 K1 83.2(10) . 2_554
C5 C6 C7 K1 -97.4(10) . 2_554
N6 C8 C9 C14 174.8(8) . .
P1 C8 C9 C14 -3.3(13) . .
K1 C8 C9 C14 -110.2(8) 2_554 .
N6 C8 C9 C10 -9.7(12) . .
P1 C8 C9 C10 172.2(7) . .
K1 C8 C9 C10 65.3(9) 2_554 .
C14 C9 C10 C11 -6.4(14) . .
C8 C9 C10 C11 177.9(9) . .
C9 C10 C11 C12 9.8(18) . .
C10 C11 C12 C13 -7.9(19) . .
C11 C12 C13 C14 2.9(19) . .
C11 C12 C13 K2 -83.6(12) . 3_545
C12 C13 C14 C9 0.2(19) . .
K2 C13 C14 C9 94.2(11) 3_545 .
C12 C13 C14 K2 -94.0(11) . 3_545
C10 C9 C14 C13 1.5(17) . .
C8 C9 C14 C13 177.4(11) . .
C10 C9 C14 K2 80.9(8) . 3_545
C8 C9 C14 K2 -103.3(7) . 3_545
C20 C15 C16 C17 -3(2) . .
K2 C15 C16 C17 -73.6(15) 3_545 .
C20 C15 C16 K2 70.7(12) . 3_545
C15 C16 C17 C18 6(2) . .
K2 C16 C17 C18 -68.8(14) 3_545 .
C15 C16 C17 K2 75.1(14) . 3_545
C16 C17 C18 C19 -5(2) . .
K2 C17 C18 C19 -73.6(12) 3_545 .
C16 C17 C18 K2 68.3(15) . 3_545
C17 C18 C19 C20 1(2) . .
K2 C18 C19 C20 -70.1(10) 3_545 .
C17 C18 C19 K2 70.7(13) . 3_545
C18 C19 C20 C15 2.6(17) . .
K2 C19 C20 C15 -63.2(9) 3_545 .
C18 C19 C20 C21 178.7(11) . .
K2 C19 C20 C21 112.9(10) 3_545 .
C16 C15 C20 C19 -1.7(18) . .
K2 C15 C20 C19 64.0(9) 3_545 .
C16 C15 C20 C21 -177.7(12) . .
K2 C15 C20 C21 -112.0(10) 3_545 .
C19 C20 C21 N7 25.9(15) . .
C15 C20 C21 N7 -158.3(11) . .
C19 C20 C21 P3 -153.2(9) . .
C15 C20 C21 P3 22.6(15) . .
N8 C22 C23 C28 18.8(13) . .
P3 C22 C23 C28 -160.2(8) . .
N8 C22 C23 C24 -166.5(9) . .
P3 C22 C23 C24 14.5(13) . .
C28 C23 C24 C25 -1.2(15) . .
C22 C23 C24 C25 -176.1(10) . .
C28 C23 C24 K1 85.1(12) . .
C22 C23 C24 K1 -89.8(10) . .
C23 C24 C25 C26 1.8(18) . .
K1 C24 C25 C26 -120.3(13) . .
C23 C24 C25 K1 122.0(9) . .
C24 C25 C26 C27 -3(2) . .
K1 C25 C26 C27 -106.5(12) . .
C25 C26 C27 C28 3(2) . .
C26 C27 C28 C23 -3(2) . .
C24 C23 C28 C27 1.9(17) . .
C22 C23 C28 C27 176.6(11) . .
C34 C29 C30 C31 -1(3) . .
C29 C30 C31 C32 -2(3) . .
C30 C31 C32 C33 4(3) . .
C31 C32 C33 C34 -4(3) . .
C30 C29 C34 C33 1(2) . .
C30 C29 C34 C35 -176.6(13) . .
C32 C33 C34 C29 2(2) . .
C32 C33 C34 C35 178.9(13) . .
C29 C34 C35 N2 -140.7(14) . .
C33 C34 C35 N2 42(2) . .
C29 C34 C35 P2 37(2) . .
C33 C34 C35 P2 -140.0(12) . .
C29 C34 C35 K1 136.4(13) . 2_554
C33 C34 C35 K1 -40.8(17) . 2_554
N1 C36 C37 C38 -20.3(14) . .
P2 C36 C37 C38 155.6(8) . .
K1 C36 C37 C38 56.4(9) 2_554 .
N1 C36 C37 C42 160.1(9) . .
P2 C36 C37 C42 -23.9(13) . .
K1 C36 C37 C42 -123.1(8) 2_554 .
C42 C37 C38 C39 -0.3(15) . .
C36 C37 C38 C39 -179.9(9) . .
C37 C38 C39 C40 4.1(18) . .
C38 C39 C40 C41 -8(2) . .
C39 C40 C41 C42 8(2) . .
C40 C41 C42 C37 -4.4(19) . .
C38 C37 C42 C41 0.7(16) . .
C36 C37 C42 C41 -179.8(10) . .
C48 C43 C44 C45 8(2) . .
C43 C44 C45 C46 4(2) . .
C44 C45 C46 C47 -9(2) . .
C45 C46 C47 C48 0(2) . .
C46 C47 C48 C43 13(2) . .
C46 C47 C48 C49 -178.8(13) . .
C44 C43 C48 C47 -17(2) . .
C44 C43 C48 C49 174.5(13) . .
C47 C48 C49 N3 27.7(18) . .
C43 C48 C49 N3 -163.8(11) . .
C47 C48 C49 P4 -151.1(11) . .
C43 C48 C49 P4 17.4(16) . .
N4 C50 C51 C52 167.8(10) . .
P4 C50 C51 C52 -12.0(17) . .
K2 C50 C51 C52 -109.1(11) . .
N4 C50 C51 C56 -9.1(16) . .
P4 C50 C51 C56 171.1(9) . .
K2 C50 C51 C56 74.0(11) . .
N4 C50 C51 K2 -83.2(8) . .
P4 C50 C51 K2 97.1(9) . .
C56 C51 C52 C53 -4(2) . .
C50 C51 C52 C53 178.6(13) . .
K2 C51 C52 C53 106.0(14) . .
C51 C52 C53 C54 6(3) . .
C52 C53 C54 C55 -4(4) . .
C53 C54 C55 C56 1(3) . .
C52 C51 C56 C55 1.2(19) . .
C50 C51 C56 C55 178.1(10) . .
K2 C51 C56 C55 -123.7(10) . .
C54 C55 C56 C51 1(2) . .
C62 C57 C58 C59 0.0 . .
C57 C58 C59 C60 0.0 . .
C58 C59 C60 C61 0.0 . .
C59 C60 C61 C62 0.0 . .
C60 C61 C62 C57 0.0 . .
C60 C61 C62 C63 -176.9(9) . .
C58 C57 C62 C61 0.0 . .
C58 C57 C62 C63 176.9(9) . .
C61 C62 C63 N9 -2.7(13) . .
C57 C62 C63 N9 -179.6(8) . .
C61 C62 C63 P5 177.1(6) . .
C57 C62 C63 P5 0.2(12) . .
N10 C64 C65 C70 8.2(16) . .
P5 C64 C65 C70 -168.1(10) . .
K2 C64 C65 C70 87.9(12) . .
N10 C64 C65 C66 -170.8(9) . .
P5 C64 C65 C66 12.9(14) . .
K2 C64 C65 C66 -91.1(9) . .
C70 C65 C66 C67 2.3(17) . .
C64 C65 C66 C67 -178.7(10) . .
C65 C66 C67 C68 -6(2) . .
C66 C67 C68 C69 5(3) . .
C67 C68 C69 C70 0(3) . .
C66 C65 C70 C69 2(2) . .
C64 C65 C70 C69 -177.4(11) . .
C68 C69 C70 C65 -3(2) . .
C76 C71 C72 C73 -4(3) . .
K1 C71 C72 C73 -68.0(18) . .
C76 C71 C72 K1 64.4(14) . .
C71 C72 C73 C74 2(3) . .
K1 C72 C73 C74 -66.3(12) . .
C71 C72 C73 K1 68.1(18) . .
C72 C73 C74 C75 1(2) . .
K1 C73 C74 C75 -66.4(14) . .
C72 C73 C74 K1 67.9(13) . .
C73 C74 C75 C76 -3(2) . .
K1 C74 C75 C76 -71.0(13) . .
C73 C74 C75 K1 68.4(14) . .
C74 C75 C76 C71 1(2) . .
K1 C75 C76 C71 -69.2(14) . .
C74 C75 C76 C77 178.7(13) . .
K1 C75 C76 C77 108.8(13) . .
C74 C75 C76 K1 69.9(12) . .
C72 C71 C76 C75 2(2) . .
K1 C71 C76 C75 67.3(14) . .
C72 C71 C76 C77 -175.5(16) . .
K1 C71 C76 C77 -110.2(18) . .
C72 C71 C76 K1 -65.2(14) . .
C76 C75 K1 N6 -2.8(16) . 2
C74 C75 K1 N6 -122.5(10) . 2
C76 C75 K1 N1 138.3(11) . 2
C74 C75 K1 N1 18.6(14) . 2
C76 C75 K1 C36 158.4(11) . 2
C74 C75 K1 C36 38.7(12) . 2
C76 C75 K1 N5 -45.1(16) . 2
C74 C75 K1 N5 -164.8(8) . 2
C76 C75 K1 C8 -9.4(14) . 2
C74 C75 K1 C8 -129.1(10) . 2
C76 C75 K1 C74 119.7(18) . .
C74 C75 K1 C76 -119.7(18) . .
C76 C75 K1 C72 62.4(12) . .
C74 C75 K1 C72 -57.2(10) . .
C76 C75 K1 C73 93.3(13) . .
C74 C75 K1 C73 -26.4(9) . .
C76 C75 K1 N2 103.2(13) . 2
C74 C75 K1 N2 -16.5(13) . 2
C76 C75 K1 C71 31.0(12) . .
C74 C75 K1 C71 -88.7(12) . .
C73 C74 K1 N6 -37.0(16) . 2
C75 C74 K1 N6 93.4(11) . 2
C73 C74 K1 N1 61.3(12) . 2
C75 C74 K1 N1 -168.3(9) . 2
C73 C74 K1 C36 81.0(12) . 2
C75 C74 K1 C36 -148.5(10) . 2
C73 C74 K1 N5 -68(3) . 2
C75 C74 K1 N5 62(3) . 2
C73 C74 K1 C8 -65.3(13) . 2
C75 C74 K1 C8 65.2(11) . 2
C73 C74 K1 C75 -130.4(18) . .
C73 C74 K1 C76 -98.3(13) . .
C75 C74 K1 C76 32.1(10) . .
C73 C74 K1 C72 -31.8(10) . .
C75 C74 K1 C72 98.6(13) . .
C75 C74 K1 C73 130.4(18) . .
C73 C74 K1 N2 37.4(12) . 2
C75 C74 K1 N2 167.8(9) . 2
C73 C74 K1 C71 -63.5(11) . .
C75 C74 K1 C71 66.9(11) . .
C75 C76 K1 N6 178.0(11) . 2
C71 C76 K1 N6 -58.1(13) . 2
C77 C76 K1 N6 70.6(13) . 2
C75 C76 K1 N1 -89.1(16) . 2
C71 C76 K1 N1 35(2) . 2
C77 C76 K1 N1 163.6(9) . 2
C75 C76 K1 C36 -34.6(17) . 2
C71 C76 K1 C36 89.2(14) . 2
C77 C76 K1 C36 -142.0(11) . 2
C75 C76 K1 N5 152.2(11) . 2
C71 C76 K1 N5 -84.0(13) . 2
C77 C76 K1 N5 44.8(14) . 2
C75 C76 K1 C8 171.5(12) . 2
C71 C76 K1 C8 -64.6(12) . 2
C77 C76 K1 C8 64.1(12) . 2
C71 C76 K1 C75 124(2) . .
C77 C76 K1 C75 -107.4(19) . .
C75 C76 K1 C74 -33.4(11) . .
C71 C76 K1 C74 90.4(13) . .
C77 C76 K1 C74 -140.8(16) . .
C75 C76 K1 C72 -94.7(14) . .
C71 C76 K1 C72 29.2(11) . .
C77 C76 K1 C72 157.9(16) . .
C75 C76 K1 C73 -65.1(12) . .
C71 C76 K1 C73 58.8(11) . .
C77 C76 K1 C73 -172.5(15) . .
C75 C76 K1 N2 -103.3(12) . 2
C71 C76 K1 N2 20.6(15) . 2
C77 C76 K1 N2 149.3(10) . 2
C75 C76 K1 C71 -124(2) . .
C77 C76 K1 C71 129(2) . .
C73 C72 K1 N6 -149.2(11) . 2
C71 C72 K1 N6 78.6(12) . 2
C73 C72 K1 N1 -77.0(12) . 2
C71 C72 K1 N1 150.8(10) . 2
C73 C72 K1 C36 -48.9(12) . 2
C71 C72 K1 C36 178.9(10) . 2
C73 C72 K1 N5 -153.3(10) . 2
C71 C72 K1 N5 74.5(12) . 2
C73 C72 K1 C8 -171.5(11) . 2
C71 C72 K1 C8 56.2(12) . 2
C73 C72 K1 C75 67.8(11) . .
C71 C72 K1 C75 -64.5(11) . .
C73 C72 K1 C74 33.7(11) . .
C71 C72 K1 C74 -98.5(13) . .
C73 C72 K1 C76 100.8(13) . .
C71 C72 K1 C76 -31.5(11) . .
C71 C72 K1 C73 -132.2(19) . .
C73 C72 K1 N2 -85.2(12) . 2
C71 C72 K1 N2 142.6(11) . 2
C73 C72 K1 C71 132.2(19) . .
C72 C73 K1 N6 37.4(13) . 2
C74 C73 K1 N6 156.5(10) . 2
C72 C73 K1 N1 112.2(11) . 2
C74 C73 K1 N1 -128.7(11) . 2
C72 C73 K1 C36 136.6(11) . 2
C74 C73 K1 C36 -104.3(12) . 2
C72 C73 K1 N5 43.9(16) . 2
C74 C73 K1 N5 163.0(9) . 2
C72 C73 K1 C8 9.4(13) . 2
C74 C73 K1 C8 128.5(11) . 2
C72 C73 K1 C75 -91.4(13) . .
C74 C73 K1 C75 27.7(11) . .
C72 C73 K1 C74 -119.1(18) . .
C72 C73 K1 C76 -59.0(11) . .
C74 C73 K1 C76 60.1(11) . .
C74 C73 K1 C72 119.1(18) . .
C72 C73 K1 N2 95.5(12) . 2
C74 C73 K1 N2 -145.4(12) . 2
C72 C73 K1 C71 -26.1(11) . .
C74 C73 K1 C71 93.1(13) . .
C72 C71 K1 N6 -107.1(11) . 2
C76 C71 K1 N6 128.9(12) . 2
C72 C71 K1 N1 -39.0(14) . 2
C76 C71 K1 N1 -163.1(10) . 2
C72 C71 K1 C36 -1.5(14) . 2
C76 C71 K1 C36 -125.6(11) . 2
C72 C71 K1 N5 -122.1(11) . 2
C76 C71 K1 N5 113.9(12) . 2
C72 C71 K1 C8 -122.5(12) . 2
C76 C71 K1 C8 113.4(12) . 2
C72 C71 K1 C75 94.0(13) . .
C76 C71 K1 C75 -30.1(11) . .
C72 C71 K1 C74 58.8(11) . .
C76 C71 K1 C74 -65.2(12) . .
C72 C71 K1 C76 124.1(19) . .
C76 C71 K1 C72 -124.1(19) . .
C72 C71 K1 C73 25.5(10) . .
C76 C71 K1 C73 -98.6(13) . .
C72 C71 K1 N2 -40.7(12) . 2
C76 C71 K1 N2 -164.8(11) . 2
N4 C50 K2 N10 5.5(6) . .
C51 C50 K2 N10 -114.4(7) . .
P4 C50 K2 N10 116.6(4) . .
N4 C50 K2 C64 1.4(7) . .
C51 C50 K2 C64 -118.5(7) . .
P4 C50 K2 C64 112.5(4) . .
C51 C50 K2 N4 -119.9(10) . .
P4 C50 K2 N4 111.1(8) . .
N4 C50 K2 C16 125.3(6) . 3
C51 C50 K2 C16 5.4(7) . 3
P4 C50 K2 C16 -123.6(5) . 3
N4 C50 K2 N9 29.7(6) . .
C51 C50 K2 N9 -90.2(7) . .
P4 C50 K2 N9 140.8(4) . .
N4 C50 K2 C17 111.5(7) . 3
C51 C50 K2 C17 -8.4(7) . 3
P4 C50 K2 C17 -137.4(4) . 3
N4 C50 K2 C18 121.8(6) . 3
C51 C50 K2 C18 1.9(8) . 3
P4 C50 K2 C18 -127.1(5) . 3
N4 C50 K2 C13 -86.9(7) . 3
C51 C50 K2 C13 153.2(7) . 3
P4 C50 K2 C13 24.2(5) . 3
N4 C50 K2 C15 149.0(6) . 3
C51 C50 K2 C15 29.1(7) . 3
P4 C50 K2 C15 -99.9(4) . 3
N4 C50 K2 C19 155.0(5) . 3
C51 C50 K2 C19 35.1(8) . 3
P4 C50 K2 C19 -93.9(6) . 3
N4 C50 K2 C51 119.9(10) . .
P4 C50 K2 C51 -129.0(8) . .
C65 C64 K2 N10 -115.6(10) . .
P5 C64 K2 N10 114.9(8) . .
N10 C64 K2 C50 9.7(7) . .
C65 C64 K2 C50 -105.9(7) . .
P5 C64 K2 C50 124.6(4) . .
N10 C64 K2 N4 10.3(6) . .
C65 C64 K2 N4 -105.2(7) . .
P5 C64 K2 N4 125.2(4) . .
N10 C64 K2 C16 -97.8(6) . 3
C65 C64 K2 C16 146.6(7) . 3
P5 C64 K2 C16 17.1(5) . 3
N10 C64 K2 N9 -35.5(5) . .
C65 C64 K2 N9 -151.1(8) . .
P5 C64 K2 N9 79.4(5) . .
N10 C64 K2 C17 -108.8(7) . 3
C65 C64 K2 C17 135.6(7) . 3
P5 C64 K2 C17 6.1(4) . 3
N10 C64 K2 C18 -132.9(6) . 3
C65 C64 K2 C18 111.5(7) . 3
P5 C64 K2 C18 -18.0(4) . 3
N10 C64 K2 C13 115.3(7) . 3
C65 C64 K2 C13 -0.2(7) . 3
P5 C64 K2 C13 -129.8(4) . 3
N10 C64 K2 C15 -113.8(6) . 3
C65 C64 K2 C15 130.6(7) . 3
P5 C64 K2 C15 1.1(6) . 3
N10 C64 K2 C19 -150.4(6) . 3
C65 C64 K2 C19 94.1(7) . 3
P5 C64 K2 C19 -35.5(5) . 3
N10 C64 K2 C51 -14.8(8) . .
C65 C64 K2 C51 -130.4(7) . .
P5 C64 K2 C51 100.1(4) . .
C52 C51 K2 N10 176.3(12) . .
C56 C51 K2 N10 -59.1(8) . .
C50 C51 K2 N10 65.5(7) . .
C52 C51 K2 C50 110.7(15) . .
C56 C51 K2 C50 -124.6(11) . .
C52 C51 K2 C64 -177.5(12) . .
C56 C51 K2 C64 -52.9(8) . .
C50 C51 K2 C64 71.7(7) . .
C52 C51 K2 N4 143.8(14) . .
C56 C51 K2 N4 -91.5(8) . .
C50 C51 K2 N4 33.1(6) . .
C52 C51 K2 C16 -63.6(12) . 3
C56 C51 K2 C16 61.0(8) . 3
C50 C51 K2 C16 -174.3(7) . 3
C52 C51 K2 N9 -163.9(13) . .
C56 C51 K2 N9 -39.3(7) . .
C50 C51 K2 N9 85.3(6) . .
C52 C51 K2 C17 -77.0(12) . 3
C56 C51 K2 C17 47.6(8) . 3
C50 C51 K2 C17 172.2(7) . 3
C52 C51 K2 C18 -67.8(13) . 3
C56 C51 K2 C18 56.8(8) . 3
C50 C51 K2 C18 -178.6(6) . 3
C52 C51 K2 C13 77.4(13) . 3
C56 C51 K2 C13 -158.0(7) . 3
C50 C51 K2 C13 -33.3(8) . 3
C52 C51 K2 C15 -38.9(12) . 3
C56 C51 K2 C15 85.7(8) . 3
C50 C51 K2 C15 -149.6(7) . 3
C52 C51 K2 C19 -42.8(13) . 3
C56 C51 K2 C19 81.9(8) . 3
C50 C51 K2 C19 -153.5(6) . 3
C37 C36 N1 N2 177.9(8) . .
P2 C36 N1 N2 1.3(10) . .
K1 C36 N1 N2 84.8(7) 2_554 .
C37 C36 N1 Eu1 -26(3) . .
P2 C36 N1 Eu1 158(2) . .
K1 C36 N1 Eu1 -119(3) 2_554 .
C37 C36 N1 K1 93.1(8) . 2_554
P2 C36 N1 K1 -83.5(5) . 2_554
N8 Eu1 N1 C36 -161(3) . .
N4 Eu1 N1 C36 -2(3) . .
N3 Eu1 N1 C36 13(3) . .
N7 Eu1 N1 C36 167(3) . .
N6 Eu1 N1 C36 113(3) . .
N10 Eu1 N1 C36 -78(3) . .
N2 Eu1 N1 C36 -158(3) . .
N9 Eu1 N1 C36 -79(3) . .
N5 Eu1 N1 C36 83(3) . .
K1 Eu1 N1 C36 116(3) 2_554 .
K2 Eu1 N1 C36 -40(3) . .
N8 Eu1 N1 N2 -3.0(5) . .
N4 Eu1 N1 N2 156.6(5) . .
N3 Eu1 N1 N2 171.7(4) . .
N7 Eu1 N1 N2 -34.9(6) . .
N6 Eu1 N1 N2 -88.5(5) . .
N10 Eu1 N1 N2 80.6(5) . .
N9 Eu1 N1 N2 79.0(5) . .
N5 Eu1 N1 N2 -118.8(5) . .
K1 Eu1 N1 N2 -85.3(5) 2_554 .
K2 Eu1 N1 N2 118.8(4) . .
N8 Eu1 N1 K1 82.3(3) . 2_554
N4 Eu1 N1 K1 -118.2(3) . 2_554
N3 Eu1 N1 K1 -103.1(3) . 2_554
N7 Eu1 N1 K1 50.3(4) . 2_554
N6 Eu1 N1 K1 -3.3(2) . 2_554
N10 Eu1 N1 K1 165.9(2) . 2_554
N2 Eu1 N1 K1 85.3(5) . 2_554
N9 Eu1 N1 K1 164.3(2) . 2_554
N5 Eu1 N1 K1 -33.5(2) . 2_554
K2 Eu1 N1 K1 -155.91(15) . 2_554
C36 N1 N2 C35 -1.3(11) . .
Eu1 N1 N2 C35 -176.0(7) . .
K1 N1 N2 C35 78.8(7) 2_554 .
C36 N1 N2 Eu1 174.6(8) . .
K1 N1 N2 Eu1 -105.2(2) 2_554 .
C36 N1 N2 K1 -80.1(7) . 2_554
Eu1 N1 N2 K1 105.2(2) . 2_554
C34 C35 N2 N1 178.8(10) . .
P2 C35 N2 N1 0.8(10) . .
K1 C35 N2 N1 -64.3(6) 2_554 .
C34 C35 N2 Eu1 49(8) . .
P2 C35 N2 Eu1 -129(8) . .
K1 C35 N2 Eu1 166(8) 2_554 .
C34 C35 N2 K1 -116.9(11) . 2_554
P2 C35 N2 K1 65.1(6) . 2_554
N8 Eu1 N2 N1 177.4(5) . .
N4 Eu1 N2 N1 -27.1(5) . .
N3 Eu1 N2 N1 -14.4(8) . .
N7 Eu1 N2 N1 156.3(4) . .
N6 Eu1 N2 N1 87.7(5) . .
N10 Eu1 N2 N1 -112.9(5) . .
N9 Eu1 N2 N1 -97.6(5) . .
N5 Eu1 N2 N1 59.3(5) . .
K1 Eu1 N2 N1 63.1(4) 2_554 .
K2 Eu1 N2 N1 -73.3(5) . .
N8 Eu1 N2 C35 -52(8) . .
N1 Eu1 N2 C35 131(8) . .
N4 Eu1 N2 C35 104(8) . .
N3 Eu1 N2 C35 116(8) . .
N7 Eu1 N2 C35 -73(8) . .
N6 Eu1 N2 C35 -142(8) . .
N10 Eu1 N2 C35 18(8) . .
N9 Eu1 N2 C35 33(8) . .
N5 Eu1 N2 C35 -170(8) . .
K1 Eu1 N2 C35 -166(8) 2_554 .
K2 Eu1 N2 C35 57(8) . .
N8 Eu1 N2 K1 114.3(2) . 2_554
N1 Eu1 N2 K1 -63.1(4) . 2_554
N4 Eu1 N2 K1 -90.2(3) . 2_554
N3 Eu1 N2 K1 -77.5(5) . 2_554
N7 Eu1 N2 K1 93.2(2) . 2_554
N6 Eu1 N2 K1 24.6(2) . 2_554
N10 Eu1 N2 K1 -175.99(19) . 2_554
N9 Eu1 N2 K1 -160.7(2) . 2_554
N5 Eu1 N2 K1 -3.8(2) . 2_554
K2 Eu1 N2 K1 -136.41(13) . 2_554
C48 C49 N3 N4 176.8(9) . .
P4 C49 N3 N4 -4.2(9) . .
C48 C49 N3 Eu1 35(4) . .
P4 C49 N3 Eu1 -146(3) . .
N8 Eu1 N3 C49 -72(4) . .
N1 Eu1 N3 C49 114(4) . .
N4 Eu1 N3 C49 144(4) . .
N7 Eu1 N3 C49 -49(4) . .
N6 Eu1 N3 C49 25(4) . .
N10 Eu1 N3 C49 -131(4) . .
N2 Eu1 N3 C49 122(4) . .
N9 Eu1 N3 C49 -158(4) . .
N5 Eu1 N3 C49 44(4) . .
K1 Eu1 N3 C49 65(4) 2_554 .
K2 Eu1 N3 C49 -159(4) . .
N8 Eu1 N3 N4 144.2(4) . .
N1 Eu1 N3 N4 -30.2(5) . .
N7 Eu1 N3 N4 166.9(4) . .
N6 Eu1 N3 N4 -118.8(4) . .
N10 Eu1 N3 N4 85.4(5) . .
N2 Eu1 N3 N4 -21.8(7) . .
N9 Eu1 N3 N4 58.0(4) . .
N5 Eu1 N3 N4 -99.8(4) . .
K1 Eu1 N3 N4 -78.4(5) 2_554 .
K2 Eu1 N3 N4 57.5(4) . .
C49 N3 N4 C50 3.5(10) . .
Eu1 N3 N4 C50 177.6(7) . .
C49 N3 N4 Eu1 -174.1(7) . .
C49 N3 N4 K2 77.3(7) . .
Eu1 N3 N4 K2 -108.6(2) . .
C51 C50 N4 N3 179.1(8) . .
P4 C50 N4 N3 -1.2(10) . .
K2 C50 N4 N3 89.3(6) . .
C51 C50 N4 Eu1 -14(4) . .
P4 C50 N4 Eu1 165(3) . .
K2 C50 N4 Eu1 -104(4) . .
C51 C50 N4 K2 89.7(9) . .
P4 C50 N4 K2 -90.5(5) . .
N8 Eu1 N4 N3 -58.2(6) . .
N1 Eu1 N4 N3 153.7(4) . .
N7 Eu1 N4 N3 -16.7(5) . .
N6 Eu1 N4 N3 70.9(5) . .
N10 Eu1 N4 N3 -87.6(5) . .
N2 Eu1 N4 N3 167.4(4) . .
N9 Eu1 N4 N3 -120.0(4) . .
N5 Eu1 N4 N3 75.5(4) . .
K1 Eu1 N4 N3 115.1(4) 2_554 .
K2 Eu1 N4 N3 -91.8(4) . .
N8 Eu1 N4 C50 134(4) . .
N1 Eu1 N4 C50 -14(4) . .
N3 Eu1 N4 C50 -167(4) . .
N7 Eu1 N4 C50 176(4) . .
N6 Eu1 N4 C50 -97(4) . .
N10 Eu1 N4 C50 105(4) . .
N2 Eu1 N4 C50 0(4) . .
N9 Eu1 N4 C50 73(4) . .
N5 Eu1 N4 C50 -92(4) . .
K1 Eu1 N4 C50 -52(4) 2_554 .
K2 Eu1 N4 C50 101(4) . .
N8 Eu1 N4 K2 33.5(6) . .
N1 Eu1 N4 K2 -114.5(3) . .
N3 Eu1 N4 K2 91.8(4) . .
N7 Eu1 N4 K2 75.1(4) . .
N6 Eu1 N4 K2 162.7(2) . .
N10 Eu1 N4 K2 4.2(3) . .
N2 Eu1 N4 K2 -100.9(3) . .
N9 Eu1 N4 K2 -28.3(2) . .
N5 Eu1 N4 K2 167.3(3) . .
K1 Eu1 N4 K2 -153.10(17) 2_554 .
N10 K2 N4 N3 72.5(5) . .
C50 K2 N4 N3 -113.9(8) . .
C64 K2 N4 N3 67.5(5) . .
C16 K2 N4 N3 -173.0(5) 3 .
N9 K2 N4 N3 101.2(5) . .
C17 K2 N4 N3 165.4(5) 3 .
C18 K2 N4 N3 159.0(5) 3 .
C13 K2 N4 N3 -13.7(6) 3 .
C15 K2 N4 N3 -148.7(5) 3 .
C19 K2 N4 N3 -160.5(6) 3 .
C51 K2 N4 N3 -145.8(6) . .
N10 K2 N4 C50 -173.6(7) . .
C64 K2 N4 C50 -178.7(7) . .
C16 K2 N4 C50 -59.2(7) 3 .
N9 K2 N4 C50 -144.9(7) . .
C17 K2 N4 C50 -80.8(7) 3 .
C18 K2 N4 C50 -87.2(8) 3 .
C13 K2 N4 C50 100.2(7) 3 .
C15 K2 N4 C50 -34.8(7) 3 .
C19 K2 N4 C50 -46.7(9) 3 .
C51 K2 N4 C50 -31.9(6) . .
N10 K2 N4 Eu1 -3.9(2) . .
C50 K2 N4 Eu1 169.8(8) . .
C64 K2 N4 Eu1 -8.9(3) . .
C16 K2 N4 Eu1 110.6(4) 3 .
N9 K2 N4 Eu1 24.8(2) . .
C17 K2 N4 Eu1 89.0(4) 3 .
C18 K2 N4 Eu1 82.6(5) 3 .
C13 K2 N4 Eu1 -90.1(4) 3 .
C15 K2 N4 Eu1 134.9(3) 3 .
C19 K2 N4 Eu1 123.1(6) 3 .
C51 K2 N4 Eu1 137.9(5) . .
C6 C7 N5 N6 177.6(7) . .
P1 C7 N5 N6 0.7(9) . .
K1 C7 N5 N6 -68.9(5) 2_554 .
C6 C7 N5 Eu1 64(4) . .
P1 C7 N5 Eu1 -113(4) . .
K1 C7 N5 Eu1 177(4) 2_554 .
C6 C7 N5 K1 -113.5(7) . 2_554
P1 C7 N5 K1 69.6(5) . 2_554
N8 Eu1 N5 N6 -19.9(5) . .
N1 Eu1 N5 N6 96.7(4) . .
N4 Eu1 N5 N6 -171.6(4) . .
N3 Eu1 N5 N6 -140.8(4) . .
N7 Eu1 N5 N6 -42.9(4) . .
N10 Eu1 N5 N6 -128.4(6) . .
N2 Eu1 N5 N6 69.5(4) . .
N9 Eu1 N5 N6 147.0(6) . .
K1 Eu1 N5 N6 65.6(4) 2_554 .
K2 Eu1 N5 N6 -161.7(3) . .
N8 Eu1 N5 C7 97(4) . .
N1 Eu1 N5 C7 -146(4) . .
N4 Eu1 N5 C7 -54(4) . .
N3 Eu1 N5 C7 -23(4) . .
N7 Eu1 N5 C7 74(4) . .
N6 Eu1 N5 C7 117(4) . .
N10 Eu1 N5 C7 -11(4) . .
N2 Eu1 N5 C7 -173(4) . .
N9 Eu1 N5 C7 -96(4) . .
K1 Eu1 N5 C7 -177(4) 2_554 .
K2 Eu1 N5 C7 -44(4) . .
N8 Eu1 N5 K1 -85.5(3) . 2_554
N1 Eu1 N5 K1 31.0(2) . 2_554
N4 Eu1 N5 K1 122.8(2) . 2_554
N3 Eu1 N5 K1 153.6(2) . 2_554
N7 Eu1 N5 K1 -108.5(3) . 2_554
N6 Eu1 N5 K1 -65.6(4) . 2_554
N10 Eu1 N5 K1 165.9(4) . 2_554
N2 Eu1 N5 K1 3.9(2) . 2_554
N9 Eu1 N5 K1 81.4(6) . 2_554
K2 Eu1 N5 K1 132.66(13) . 2_554
C7 N5 N6 C8 -0.2(9) . .
Eu1 N5 N6 C8 171.3(6) . .
K1 N5 N6 C8 -82.6(6) 2_554 .
C7 N5 N6 Eu1 -171.5(6) . .
K1 N5 N6 Eu1 106.17(19) 2_554 .
C7 N5 N6 K1 82.4(6) . 2_554
Eu1 N5 N6 K1 -106.17(19) . 2_554
C9 C8 N6 N5 -178.8(7) . .
P1 C8 N6 N5 -0.4(8) . .
K1 C8 N6 N5 82.1(5) 2_554 .
C9 C8 N6 Eu1 -36(3) . .
P1 C8 N6 Eu1 142.7(19) . .
K1 C8 N6 Eu1 -135(2) 2_554 .
C9 C8 N6 K1 99.1(7) . 2_554
P1 C8 N6 K1 -82.6(5) . 2_554
N8 Eu1 N6 N5 162.6(4) . .
N1 Eu1 N6 N5 -78.3(4) . .
N4 Eu1 N6 N5 9.2(5) . .
N3 Eu1 N6 N5 39.2(4) . .
N7 Eu1 N6 N5 134.8(4) . .
N10 Eu1 N6 N5 126.2(6) . .
N2 Eu1 N6 N5 -109.8(4) . .
N9 Eu1 N6 N5 -129.1(7) . .
K1 Eu1 N6 N5 -81.7(4) 2_554 .
K2 Eu1 N6 N5 33.2(6) . .
N8 Eu1 N6 C8 17(2) . .
N1 Eu1 N6 C8 136(2) . .
N4 Eu1 N6 C8 -136(2) . .
N3 Eu1 N6 C8 -106(2) . .
N7 Eu1 N6 C8 -11(2) . .
N10 Eu1 N6 C8 -19(2) . .
N2 Eu1 N6 C8 105(2) . .
N9 Eu1 N6 C8 86(2) . .
N5 Eu1 N6 C8 -145(2) . .
K1 Eu1 N6 C8 133(2) 2_554 .
K2 Eu1 N6 C8 -112(2) . .
N8 Eu1 N6 K1 -115.8(3) . 2_554
N1 Eu1 N6 K1 3.3(2) . 2_554
N4 Eu1 N6 K1 90.9(3) . 2_554
N3 Eu1 N6 K1 120.9(2) . 2_554
N7 Eu1 N6 K1 -143.5(3) . 2_554
N10 Eu1 N6 K1 -152.2(5) . 2_554
N2 Eu1 N6 K1 -28.2(2) . 2_554
N9 Eu1 N6 K1 -47.4(8) . 2_554
N5 Eu1 N6 K1 81.7(4) . 2_554
K2 Eu1 N6 K1 114.9(3) . 2_554
C20 C21 N7 N8 -179.0(8) . .
P3 C21 N7 N8 0.2(10) . .
C20 C21 N7 Eu1 -14(10) . .
P3 C21 N7 Eu1 165(9) . .
N8 Eu1 N7 C21 -165(9) . .
N1 Eu1 N7 C21 -104(9) . .
N4 Eu1 N7 C21 61(9) . .
N3 Eu1 N7 C21 53(9) . .
N6 Eu1 N7 C21 -47(9) . .
N10 Eu1 N7 C21 129(9) . .
N2 Eu1 N7 C21 -123(9) . .
N9 Eu1 N7 C21 150(9) . .
N5 Eu1 N7 C21 -26(9) . .
K1 Eu1 N7 C21 -71(9) 2_554 .
K2 Eu1 N7 C21 103(9) . .
N1 Eu1 N7 N8 61.5(6) . .
N4 Eu1 N7 N8 -133.4(5) . .
N3 Eu1 N7 N8 -142.0(5) . .
N6 Eu1 N7 N8 118.2(5) . .
N10 Eu1 N7 N8 -65.3(5) . .
N2 Eu1 N7 N8 42.8(5) . .
N9 Eu1 N7 N8 -44.9(5) . .
N5 Eu1 N7 N8 139.2(5) . .
K1 Eu1 N7 N8 94.0(4) 2_554 .
K2 Eu1 N7 N8 -91.6(4) . .
C21 N7 N8 C22 0.5(10) . .
Eu1 N7 N8 C22 -178.3(7) . .
C21 N7 N8 Eu1 178.8(7) . .
C23 C22 N8 N7 179.9(8) . .
P3 C22 N8 N7 -1.1(9) . .
C23 C22 N8 Eu1 9(4) . .
P3 C22 N8 Eu1 -172(3) . .
N1 Eu1 N8 N7 -139.3(4) . .
N4 Eu1 N8 N7 77.8(6) . .
N3 Eu1 N8 N7 46.3(5) . .
N6 Eu1 N8 N7 -57.4(5) . .
N10 Eu1 N8 N7 108.1(5) . .
N2 Eu1 N8 N7 -140.9(5) . .
N9 Eu1 N8 N7 137.6(5) . .
N5 Eu1 N8 N7 -47.6(5) . .
K1 Eu1 N8 N7 -95.7(4) 2_554 .
K2 Eu1 N8 N7 99.9(4) . .
N1 Eu1 N8 C22 32(3) . .
N4 Eu1 N8 C22 -111(3) . .
N3 Eu1 N8 C22 -143(3) . .
N7 Eu1 N8 C22 171(4) . .
N6 Eu1 N8 C22 114(3) . .
N10 Eu1 N8 C22 -81(3) . .
N2 Eu1 N8 C22 30(3) . .
N9 Eu1 N8 C22 -51(3) . .
N5 Eu1 N8 C22 124(3) . .
K1 Eu1 N8 C22 75(3) 2_554 .
K2 Eu1 N8 C22 -89(3) . .
C62 C63 N9 N10 -179.8(8) . .
P5 C63 N9 N10 0.3(11) . .
C62 C63 N9 Eu1 75(3) . .
P5 C63 N9 Eu1 -105(3) . .
C62 C63 N9 K2 -115.3(9) . .
P5 C63 N9 K2 64.9(7) . .
N8 Eu1 N9 C63 47(3) . .
N1 Eu1 N9 C63 -73(3) . .
N4 Eu1 N9 C63 -164(3) . .
N3 Eu1 N9 C63 169(3) . .
N7 Eu1 N9 C63 69(3) . .
N6 Eu1 N9 C63 -22(3) . .
N10 Eu1 N9 C63 110(3) . .
N2 Eu1 N9 C63 -42(3) . .
N5 Eu1 N9 C63 -122(3) . .
K1 Eu1 N9 C63 -59(3) 2_554 .
K2 Eu1 N9 C63 170(3) . .
N8 Eu1 N9 N10 -63.3(5) . .
N1 Eu1 N9 N10 177.3(4) . .
N4 Eu1 N9 N10 85.9(5) . .
N3 Eu1 N9 N10 59.2(4) . .
N7 Eu1 N9 N10 -41.4(5) . .
N6 Eu1 N9 N10 -132.3(8) . .
N2 Eu1 N9 N10 -151.7(5) . .
N5 Eu1 N9 N10 128.3(5) . .
K1 Eu1 N9 N10 -169.6(4) 2_554 .
K2 Eu1 N9 N10 59.7(4) . .
N8 Eu1 N9 K2 -123.0(2) . .
N1 Eu1 N9 K2 117.6(2) . .
N4 Eu1 N9 K2 26.1(2) . .
N3 Eu1 N9 K2 -0.5(2) . .
N7 Eu1 N9 K2 -101.1(2) . .
N6 Eu1 N9 K2 168.0(7) . .
N10 Eu1 N9 K2 -59.7(4) . .
N2 Eu1 N9 K2 148.6(2) . .
N5 Eu1 N9 K2 68.6(6) . .
K1 Eu1 N9 K2 130.69(16) 2_554 .
N10 K2 N9 C63 -114.6(7) . .
C50 K2 N9 C63 144.6(6) . .
C64 K2 N9 C63 -78.4(6) . .
N4 K2 N9 C63 159.1(6) . .
C16 K2 N9 C63 51.0(6) 3 .
C17 K2 N9 C63 30.6(6) 3 .
C18 K2 N9 C63 9.7(6) 3 .
C13 K2 N9 C63 -111.7(6) 3 .
C15 K2 N9 C63 55.3(6) 3 .
C19 K2 N9 C63 8.0(6) 3 .
C51 K2 N9 C63 119.9(6) . .
C50 K2 N9 N10 -100.8(5) . .
C64 K2 N9 N10 36.2(4) . .
N4 K2 N9 N10 -86.4(5) . .
C16 K2 N9 N10 165.6(5) 3 .
C17 K2 N9 N10 145.2(5) 3 .
C18 K2 N9 N10 124.3(5) 3 .
C13 K2 N9 N10 2.9(5) 3 .
C15 K2 N9 N10 169.9(4) 3 .
C19 K2 N9 N10 122.6(5) 3 .
C51 K2 N9 N10 -125.5(5) . .
N10 K2 N9 Eu1 63.1(4) . .
C50 K2 N9 Eu1 -37.7(3) . .
C64 K2 N9 Eu1 99.3(4) . .
N4 K2 N9 Eu1 -23.2(2) . .
C16 K2 N9 Eu1 -131.3(3) 3 .
C17 K2 N9 Eu1 -151.7(3) 3 .
C18 K2 N9 Eu1 -172.6(3) 3 .
C13 K2 N9 Eu1 66.0(3) 3 .
C15 K2 N9 Eu1 -126.9(3) 3 .
C19 K2 N9 Eu1 -174.3(3) 3 .
C51 K2 N9 Eu1 -62.4(3) . .
C65 C64 N10 N9 -174.0(8) . .
P5 C64 N10 N9 2.7(9) . .
K2 C64 N10 N9 85.1(6) . .
C65 C64 N10 Eu1 -53(3) . .
P5 C64 N10 Eu1 123(2) . .
K2 C64 N10 Eu1 -154(3) . .
C65 C64 N10 K2 100.9(8) . .
P5 C64 N10 K2 -82.4(5) . .
C63 N9 N10 C64 -1.9(11) . .
Eu1 N9 N10 C64 164.9(7) . .
K2 N9 N10 C64 -80.9(6) . .
C63 N9 N10 Eu1 -166.8(7) . .
K2 N9 N10 Eu1 114.2(2) . .
C63 N9 N10 K2 78.9(7) . .
Eu1 N9 N10 K2 -114.2(2) . .
N8 Eu1 N10 C64 -15(3) . .
N1 Eu1 N10 C64 -129(3) . .
N4 Eu1 N10 C64 148(3) . .
N3 Eu1 N10 C64 116(3) . .
N7 Eu1 N10 C64 15(3) . .
N6 Eu1 N10 C64 24(3) . .
N2 Eu1 N10 C64 -96(3) . .
N9 Eu1 N10 C64 -126(3) . .
N5 Eu1 N10 C64 103(3) . .
K1 Eu1 N10 C64 -104(3) 2_554 .
K2 Eu1 N10 C64 152(3) . .
N8 Eu1 N10 N9 110.5(5) . .
N1 Eu1 N10 N9 -3.0(5) . .
N4 Eu1 N10 N9 -86.9(4) . .
N3 Eu1 N10 N9 -118.9(4) . .
N7 Eu1 N10 N9 140.8(5) . .
N6 Eu1 N10 N9 149.1(5) . .
N2 Eu1 N10 N9 29.8(5) . .
N5 Eu1 N10 N9 -131.2(6) . .
K1 Eu1 N10 N9 22.0(7) 2_554 .
K2 Eu1 N10 N9 -82.5(4) . .
N8 Eu1 N10 K2 -167.1(4) . .
N1 Eu1 N10 K2 79.4(4) . .
N4 Eu1 N10 K2 -4.5(3) . .
N3 Eu1 N10 K2 -36.4(3) . .
N7 Eu1 N10 K2 -136.7(3) . .
N6 Eu1 N10 K2 -128.4(5) . .
N2 Eu1 N10 K2 112.3(3) . .
N9 Eu1 N10 K2 82.5(4) . .
N5 Eu1 N10 K2 -48.7(7) . .
K1 Eu1 N10 K2 104.5(4) 2_554 .
C50 K2 N10 C64 -170.8(7) . .
N4 K2 N10 C64 -168.1(7) . .
C16 K2 N10 C64 96.8(7) 3 .
N9 K2 N10 C64 113.4(8) . .
C17 K2 N10 C64 76.9(7) 3 .
C18 K2 N10 C64 51.8(7) 3 .
C13 K2 N10 C64 -64.0(7) 3 .
C15 K2 N10 C64 98.6(7) 3 .
C19 K2 N10 C64 38.5(8) 3 .
C51 K2 N10 C64 167.0(7) . .
C50 K2 N10 N9 75.8(5) . .
C64 K2 N10 N9 -113.4(8) . .
N4 K2 N10 N9 78.5(4) . .
C16 K2 N10 N9 -16.6(5) 3 .
C17 K2 N10 N9 -36.5(5) 3 .
C18 K2 N10 N9 -61.6(5) 3 .
C13 K2 N10 N9 -177.4(5) 3 .
C15 K2 N10 N9 -14.8(6) 3 .
C19 K2 N10 N9 -74.9(5) 3 .
C51 K2 N10 N9 53.6(5) . .
C50 K2 N10 Eu1 1.2(4) . .
C64 K2 N10 Eu1 172.0(8) . .
N4 K2 N10 Eu1 3.9(3) . .
C16 K2 N10 Eu1 -91.2(4) 3 .
N9 K2 N10 Eu1 -74.6(4) . .
C17 K2 N10 Eu1 -111.1(4) 3 .
C18 K2 N10 Eu1 -136.2(3) 3 .
C13 K2 N10 Eu1 107.9(4) 3 .
C15 K2 N10 Eu1 -89.5(5) 3 .
C19 K2 N10 Eu1 -149.5(3) 3 .
C51 K2 N10 Eu1 -21.0(4) . .
N6 C8 P1 C7 0.7(6) . .
C9 C8 P1 C7 178.8(8) . .
K1 C8 P1 C7 -67.3(4) 2_554 .
N6 C8 P1 K1 68.0(6) . 2_554
C9 C8 P1 K1 -113.9(8) . 2_554
N5 C7 P1 C8 -0.8(6) . .
C6 C7 P1 C8 -177.3(8) . .
K1 C7 P1 C8 58.5(3) 2_554 .
N5 C7 P1 K1 -59.3(5) . 2_554
C6 C7 P1 K1 124.2(8) . 2_554
N1 C36 P2 C35 -0.7(7) . .
C37 C36 P2 C35 -176.9(9) . .
K1 C36 P2 C35 -72.6(4) 2_554 .
N1 C36 P2 K1 71.9(6) . 2_554
C37 C36 P2 K1 -104.3(8) . 2_554
N2 C35 P2 C36 -0.1(8) . .
C34 C35 P2 C36 -178.0(12) . .
K1 C35 P2 C36 59.8(3) 2_554 .
N2 C35 P2 K1 -59.9(7) . 2_554
C34 C35 P2 K1 122.2(11) . 2_554
N8 C22 P3 C21 0.9(7) . .
C23 C22 P3 C21 179.9(8) . .
N7 C21 P3 C22 -0.7(8) . .
C20 C21 P3 C22 178.5(9) . .
N4 C50 P4 C49 -0.9(7) . .
C51 C50 P4 C49 178.8(10) . .
K2 C50 P4 C49 -83.9(4) . .
N4 C50 P4 K2 82.9(6) . .
C51 C50 P4 K2 -97.3(10) . .
N3 C49 P4 C50 2.9(7) . .
C48 C49 P4 C50 -178.1(9) . .
N3 C49 P4 K2 -55.2(6) . .
C48 C49 P4 K2 123.8(9) . .
N10 K2 P4 C50 -64.0(5) . .
C64 K2 P4 C50 -79.8(5) . .
N4 K2 P4 C50 -34.9(4) . .
C16 K2 P4 C50 61.8(5) 3 .
N9 K2 P4 C50 -39.4(4) . .
C17 K2 P4 C50 56.8(6) 3 .
C18 K2 P4 C50 87.3(6) 3 .
C13 K2 P4 C50 -156.6(5) 3 .
C15 K2 P4 C50 83.5(5) 3 .
C19 K2 P4 C50 112.6(5) 3 .
C51 K2 P4 C50 25.7(5) . .
N10 K2 P4 C49 27.0(4) . .
C50 K2 P4 C49 91.0(5) . .
C64 K2 P4 C49 11.2(4) . .
N4 K2 P4 C49 56.1(4) . .
C16 K2 P4 C49 152.8(4) 3 .
N9 K2 P4 C49 51.6(4) . .
C17 K2 P4 C49 147.8(5) 3 .
C18 K2 P4 C49 178.3(5) 3 .
C13 K2 P4 C49 -65.6(4) 3 .
C15 K2 P4 C49 174.5(4) 3 .
C19 K2 P4 C49 -156.4(4) 3 .
C51 K2 P4 C49 116.7(4) . .
N10 C64 P5 C63 -2.0(7) . .
C65 C64 P5 C63 174.4(9) . .
K2 C64 P5 C63 -73.4(4) . .
N10 C64 P5 K2 71.3(6) . .
C65 C64 P5 K2 -112.3(9) . .
N9 C63 P5 C64 0.9(8) . .
C62 C63 P5 C64 -178.9(9) . .
N9 C63 P5 K2 -59.9(7) . .
C62 C63 P5 K2 120.2(9) . .
N10 K2 P5 C64 -32.8(4) . .
C50 K2 P5 C64 -68.3(5) . .
N4 K2 P5 C64 -55.8(4) . .
C16 K2 P5 C64 -165.2(4) 3 .
N9 K2 P5 C64 -68.1(4) . .
C17 K2 P5 C64 -173.7(5) 3 .
C18 K2 P5 C64 160.6(4) 3 .
C13 K2 P5 C64 51.1(4) 3 .
C15 K2 P5 C64 -179.3(4) 3 .
C19 K2 P5 C64 147.3(4) 3 .
C51 K2 P5 C64 -96.8(4) . .
N10 K2 P5 C63 61.8(4) . .
C50 K2 P5 C63 26.3(4) . .
C64 K2 P5 C63 94.6(5) . .
N4 K2 P5 C63 38.8(4) . .
C16 K2 P5 C63 -70.6(4) 3 .
N9 K2 P5 C63 26.5(4) . .
C17 K2 P5 C63 -79.1(4) 3 .
C18 K2 P5 C63 -104.8(4) 3 .
C13 K2 P5 C63 145.7(4) 3 .
C15 K2 P5 C63 -84.7(4) 3 .
C19 K2 P5 C63 -118.1(4) 3 .
C51 K2 P5 C63 -2.2(4) . .

loop_
_platon_squeeze_void_nr
_platon_squeeze_void_average_x
_platon_squeeze_void_average_y
_platon_squeeze_void_average_z
_platon_squeeze_void_volume
_platon_squeeze_void_count_electrons
_platon_squeeze_void_content
1 -0.129 0.250 0.500 1067 141 ' '
2 0.088 0.750 0.000 1067 141 ' '
